data_1514870
loop_
_publ_author_name
'Yang, Huayan'
'Wang, Yu'
'Zheng, Nanfeng'

_publ_section_title
;
 Stabilizing subnanometer Ag(0) nanoclusters by thiolate and diphosphine
 ligands and their crystal structures.
;
_journal_issue 7
_journal_name_full Nanoscale
_journal_page_first 2674
_journal_page_last 2677
_journal_paper_doi 10.1039/c3nr34328f
_journal_volume 5
_journal_year 2013
_chemical_formula_sum 'C322 H234 Ag32 Cl0 F72 O1.5 P11 S24'
_chemical_formula_weight 10057.04
_chemical_name_systematic
;
?
;
_space_group_IT_number 15
_symmetry_cell_setting monoclinic
_symmetry_space_group_name_Hall '-C 2yc'
_symmetry_space_group_name_H-M 'C 1 2/c 1'
_atom_sites_solution_hydrogens geom
_atom_sites_solution_primary direct
_atom_sites_solution_secondary difmap
_audit_creation_method SHELXL-97
_cell_angle_alpha 90.00
_cell_angle_beta 120.01(3)
_cell_angle_gamma 90.00
_cell_formula_units_Z 4
_cell_length_a 49.221(10)
_cell_length_b 22.630(5)
_cell_length_c 40.889(8)
_cell_measurement_temperature 173(2)
_cell_volume 39439(18)
_computing_cell_refinement 'Rigaku RAXIS-RAPID'
_computing_data_collection 'Rigaku RAXIS-RAPID'
_computing_data_reduction 'Rigaku RAXIS-RAPID'
_computing_molecular_graphics SHELXTL
_computing_publication_material SHELXTL
_computing_structure_refinement 'SHELXL-97 (Sheldrick, 1997)'
_computing_structure_solution 'SHELXS-97 (Sheldrick, 1990)'
_diffrn_ambient_temperature 173(2)
_diffrn_measured_fraction_theta_full 0.998
_diffrn_measured_fraction_theta_max 0.998
_diffrn_measurement_device_type 'Rigaku RAXIS-RAPID'
_diffrn_measurement_method 'phi and omega scans'
_diffrn_radiation_monochromator graphite
_diffrn_radiation_source 'fine-focus sealed tube'
_diffrn_radiation_type MoK\a
_diffrn_radiation_wavelength 0.71073
_diffrn_reflns_av_R_equivalents 0.1177
_diffrn_reflns_av_sigmaI/netI 0.1135
_diffrn_reflns_limit_h_max 60
_diffrn_reflns_limit_h_min -61
_diffrn_reflns_limit_k_max 27
_diffrn_reflns_limit_k_min -28
_diffrn_reflns_limit_l_max 51
_diffrn_reflns_limit_l_min -51
_diffrn_reflns_number 163584
_diffrn_reflns_theta_full 26.37
_diffrn_reflns_theta_max 26.37
_diffrn_reflns_theta_min 3.03
_exptl_absorpt_coefficient_mu 1.797
_exptl_absorpt_correction_T_max 0.8156
_exptl_absorpt_correction_T_min 0.6759
_exptl_absorpt_correction_type multi-scan
_exptl_crystal_colour black
_exptl_crystal_density_diffrn 1.694
_exptl_crystal_density_method 'not measured'
_exptl_crystal_description block-like
_exptl_crystal_F_000 19516
_exptl_crystal_size_max 0.2
_exptl_crystal_size_mid 0.15
_exptl_crystal_size_min 0.1
_refine_diff_density_max 1.841
_refine_diff_density_min -1.419
_refine_diff_density_rms 0.133
_refine_ls_extinction_method none
_refine_ls_goodness_of_fit_ref 1.029
_refine_ls_hydrogen_treatment constr
_refine_ls_matrix_type full
_refine_ls_number_parameters 1988
_refine_ls_number_reflns 40266
_refine_ls_number_restraints 85
_refine_ls_restrained_S_all 1.101
_refine_ls_R_factor_all 0.0929
_refine_ls_R_factor_gt 0.0646
_refine_ls_shift/su_max 0.109
_refine_ls_shift/su_mean 0.003
_refine_ls_structure_factor_coef Fsqd
_refine_ls_weighting_details 'calc w=1/[\s^2^(Fo^2^)+(0.0958P)^2^+0.0000P] where P=(Fo^2^+2Fc^2^)/3'
_refine_ls_weighting_scheme calc
_refine_ls_wR_factor_gt 0.1789
_refine_ls_wR_factor_ref 0.1935
_reflns_number_gt 26942
_reflns_number_total 40266
_reflns_threshold_expression >2sigma(I)
_cod_data_source_file c3nr34328f.txt
_cod_data_source_block XMC3
_cod_depositor_comments
;
The following automatic conversions were performed:

'_symmetry_cell_setting' value 'Monoclinic' changed to 'monoclinic'
according to
/usr/data/users/saulius/automatic-downloads/retrospective/RSC/lib/dictionaries/cif_core.dic
dictionary named 'cif_core.dic' version 2.4.2 from 2011-04-26.

Automatic conversion script
Id: cif_fix_values 2281 2013-09-26 08:29:07Z andrius 
;
_cod_original_cell_volume 39437(14)
_cod_original_sg_symbol_H-M C2/c
_cod_original_formula_sum 'C322 H234 Ag32 Cl0 F72 O1.50 P11 S24'
_cod_database_code 1514870

loop_
_symmetry_equiv_pos_as_xyz
'x, y, z'
'-x, y, -z+1/2'
'x+1/2, y+1/2, z'
'-x+1/2, y+1/2, -z+1/2'
'-x, -y, -z'
'x, -y, z-1/2'
'-x+1/2, -y+1/2, -z'
'x+1/2, -y+1/2, z-1/2'

loop_
_atom_site_label
_atom_site_type_symbol
_atom_site_fract_x
_atom_site_fract_y
_atom_site_fract_z
_atom_site_U_iso_or_equiv
_atom_site_adp_type
_atom_site_occupancy
_atom_site_symmetry_multiplicity
_atom_site_calc_flag
_atom_site_refinement_flags
Ag1 Ag 0.5000 0.315658(17) 0.2500 0.04865(11) Uani 1 2 d S
Ag5 Ag 0.493399(7) 0.170751(13) 0.160512(7) 0.05472(9) Uani 1 1 d .
Ag7 Ag 0.522986(6) 0.115055(13) 0.237740(7) 0.04996(8) Uani 1 1 d .
Ag4 Ag 0.432817(7) 0.297759(13) 0.201722(8) 0.05598(9) Uani 1 1 d .
Ag2 Ag 0.476743(7) 0.295104(13) 0.169197(7) 0.05530(9) Uani 1 1 d .
Ag6 Ag 0.458771(7) 0.089455(13) 0.183694(7) 0.05443(9) Uani 1 1 d .
Ag3 Ag 0.476210(6) 0.205974(12) 0.214671(7) 0.04775(8) Uani 1 1 d .
Ag8 Ag 0.536501(6) 0.243159(13) 0.225585(7) 0.05079(8) Uani 1 1 d .
Ag11 Ag 0.5000 -0.005489(19) 0.2500 0.05885(13) Uani 1 2 d S
Ag9 Ag 0.582834(7) 0.177502(14) 0.293588(8) 0.06089(10) Uani 1 1 d .
Ag14 Ag 0.494202(7) 0.419785(15) 0.291831(8) 0.06694(10) Uani 1 1 d .
Ag15 Ag 0.593116(7) 0.414309(15) 0.390853(8) 0.06393(10) Uani 1 1 d .
Ag16 Ag 0.607972(8) 0.221427(15) 0.407348(8) 0.06713(11) Uani 1 1 d .
Ag10 Ag 0.543557(7) 0.089553(15) 0.156492(8) 0.06492(10) Uani 1 1 d .
Ag13 Ag 0.466198(8) 0.567709(15) 0.208626(10) 0.07049(11) Uani 1 1 d .
Ag12 Ag 0.606937(7) 0.137137(16) 0.227964(9) 0.07015(11) Uani 1 1 d .
Ag17 Ag 0.448791(8) 0.425396(15) 0.214759(9) 0.06723(10) Uani 1 1 d .
S10 S 0.55395(2) 0.19900(4) 0.18028(3) 0.0561(3) Uani 1 1 d .
S1 S 0.43825(2) 0.36127(4) 0.25927(3) 0.0558(3) Uani 1 1 d .
S7 S 0.59579(2) 0.14045(4) 0.35753(3) 0.0590(3) Uani 1 1 d .
S5 S 0.60457(2) 0.31510(4) 0.36608(3) 0.0553(3) Uani 1 1 d .
S11 S 0.56630(2) 0.06741(4) 0.23125(3) 0.0566(3) Uani 1 1 d .
S4 S 0.53340(2) 0.39815(5) 0.35842(3) 0.0582(3) Uani 1 1 d .
S6 S 0.55022(2) 0.22976(5) 0.39093(3) 0.0635(3) Uani 1 1 d .
S2 S 0.42190(2) 0.49553(5) 0.16223(3) 0.0606(3) Uani 1 1 d .
P2 P 0.62930(2) 0.42156(5) 0.45789(3) 0.0615(3) Uani 1 1 d .
S12 S 0.48913(2) 0.05936(4) 0.14680(3) 0.0574(3) Uani 1 1 d .
S9 S 0.55258(2) -0.01392(5) 0.30105(3) 0.0577(3) Uani 1 1 d .
S3 S 0.47740(2) 0.52911(5) 0.27380(3) 0.0638(3) Uani 1 1 d .
S8 S 0.61952(3) 0.21947(5) 0.27553(3) 0.0677(4) Uani 1 1 d .
P5 P 0.56454(3) 0.05456(5) 0.11840(3) 0.0680(3) Uani 1 1 d .
P1 P 0.46828(3) 0.66974(5) 0.19360(3) 0.0667(4) Uani 1 1 d .
P3 P 0.65073(3) 0.23480(5) 0.47108(3) 0.0784(5) Uani 1 1 d .
P4 P 0.64358(3) 0.08850(6) 0.21481(4) 0.0780(4) Uani 1 1 d .
F33 F 0.56896(7) -0.22687(12) 0.24126(9) 0.1112(12) Uani 1 1 d .
F25 F 0.56964(8) -0.21236(13) 0.42955(9) 0.1216(12) Uani 1 1 d .
F31 F 0.61596(7) -0.21338(13) 0.25452(10) 0.1174(13) Uani 1 1 d .
C29 C 0.64017(9) 0.33329(17) 0.36786(10) 0.0576(12) Uani 1 1 d .
C78 C 0.46061(9) 0.04805(18) 0.09869(10) 0.0593(12) Uani 1 1 d .
C43 C 0.62389(9) 0.08308(17) 0.37106(11) 0.0602(13) Uani 1 1 d .
F26 F 0.58560(8) -0.13678(15) 0.46510(7) 0.1221(13) Uani 1 1 d .
C48 C 0.62526(9) 0.04858(18) 0.34434(11) 0.0633(14) Uani 1 1 d .
H48 H 0.6113 0.0567 0.3184 0.076 Uiso 1 1 calc R
F32 F 0.57921(8) -0.21286(13) 0.19777(9) 0.1283(14) Uani 1 1 d .
F27 F 0.53687(7) -0.15805(16) 0.43330(8) 0.1231(12) Uani 1 1 d .
C22 C 0.51389(9) 0.41972(18) 0.38274(11) 0.0629(13) Uani 1 1 d .
C57 C 0.55474(8) -0.05504(16) 0.33847(10) 0.0530(11) Uani 1 1 d .
C71 C 0.57255(8) -0.00952(19) 0.23292(10) 0.0599(12) Uani 1 1 d .
C37 C 0.54699(9) 0.30585(19) 0.44113(11) 0.0682(13) Uani 1 1 d .
H37 H 0.5577 0.3338 0.4343 0.082 Uiso 1 1 calc R
F16 F 0.52408(10) 0.34839(16) 0.52297(9) 0.1844(14) Uani 1 1 d .
C38 C 0.53839(11) 0.3199(2) 0.46726(11) 0.0843(17) Uani 1 1 d .
H38 H 0.5418 0.3590 0.4770 0.101 Uiso 1 1 calc R
C60 C 0.56017(10) -0.11947(19) 0.39946(11) 0.0669(14) Uani 1 1 d .
C124 C 0.54662(9) 0.08151(19) 0.07029(11) 0.0652(13) Uani 1 1 d .
C98 C 0.61433(9) 0.4664(2) 0.48214(10) 0.0672(13) Uani 1 1 d .
C83 C 0.46646(10) 0.0085(2) 0.07753(11) 0.0726(15) Uani 1 1 d .
H83 H 0.4860 -0.0116 0.0884 0.087 Uiso 1 1 calc R
C85 C 0.50126(9) 0.70910(19) 0.23157(11) 0.0701(14) Uani 1 1 d .
H85A H 0.5211 0.6900 0.2368 0.084 Uiso 1 1 calc R
H85B H 0.5015 0.7503 0.2236 0.084 Uiso 1 1 calc R
C8 C 0.38917(10) 0.5235(2) 0.16482(12) 0.0747(15) Uani 1 1 d .
C1 C 0.40753(9) 0.39674(18) 0.26288(10) 0.0612(12) Uani 1 1 d .
C15 C 0.45938(10) 0.56828(17) 0.29554(12) 0.0682(14) Uani 1 1 d .
C79 C 0.43249(10) 0.0764(2) 0.08221(12) 0.0749(15) Uani 1 1 d .
H79 H 0.4285 0.1041 0.0967 0.090 Uiso 1 1 calc R
C73 C 0.55276(9) -0.10838(18) 0.21612(11) 0.0633(13) Uani 1 1 d .
H73 H 0.5354 -0.1345 0.2040 0.076 Uiso 1 1 calc R
C104 C 0.66732(9) 0.45262(19) 0.47341(11) 0.0668(14) Uani 1 1 d .
C27 C 0.52646(10) 0.46297(19) 0.41058(11) 0.0698(14) Uani 1 1 d .
H27 H 0.5463 0.4789 0.4169 0.084 Uiso 1 1 calc R
C130 C 0.56243(10) -0.0268(2) 0.11198(11) 0.0746(15) Uani 1 1 d .
C72 C 0.54783(9) -0.04908(17) 0.21560(10) 0.0595(12) Uani 1 1 d .
H72 H 0.5269 -0.0345 0.2031 0.071 Uiso 1 1 calc R
C65 C 0.58950(10) 0.2893(2) 0.17675(13) 0.0793(15) Uani 1 1 d .
H65 H 0.5955 0.2978 0.2023 0.095 Uiso 1 1 calc R
C62 C 0.58042(9) -0.04806(19) 0.37475(11) 0.0658(13) Uani 1 1 d .
H62 H 0.5962 -0.0200 0.3790 0.079 Uiso 1 1 calc R
C2 C 0.41518(10) 0.44236(18) 0.28871(11) 0.0715(14) Uani 1 1 d .
H2 H 0.4363 0.4555 0.3030 0.086 Uiso 1 1 calc R
F35 F 0.39633(12) -0.03107(18) -0.03082(10) 0.193(2) Uani 1 1 d .
C75 C 0.60857(10) -0.09283(19) 0.25180(12) 0.0738(16) Uani 1 1 d .
H75 H 0.6293 -0.1080 0.2634 0.089 Uiso 1 1 calc R
C58 C 0.53172(9) -0.09388(18) 0.33447(11) 0.0631(13) Uani 1 1 d .
H58 H 0.5135 -0.0986 0.3103 0.076 Uiso 1 1 calc R
C92 C 0.47447(10) 0.67628(19) 0.15389(13) 0.0743(15) Uani 1 1 d .
C110 C 0.63781(11) 0.3501(2) 0.48198(12) 0.0825(16) Uani 1 1 d .
H11A H 0.6459 0.3570 0.5092 0.099 Uiso 1 1 calc R
H11B H 0.6180 0.3276 0.4720 0.099 Uiso 1 1 calc R
C111 C 0.66166(9) 0.31256(18) 0.47744(12) 0.0685(14) Uani 1 1 d .
H11C H 0.6827 0.3172 0.5001 0.082 Uiso 1 1 calc R
H11D H 0.6629 0.3267 0.4553 0.082 Uiso 1 1 calc R
F34 F 0.39288(10) 0.0540(2) -0.03918(9) 0.171(2) Uani 1 1 d .
C36 C 0.53990(9) 0.25054(19) 0.42495(10) 0.0668(13) Uani 1 1 d .
C26 C 0.51280(11) 0.4831(2) 0.42859(12) 0.0859(16) Uani 1 1 d .
H26 H 0.5223 0.5131 0.4472 0.103 Uiso 1 1 calc R
C50 C 0.65896(10) 0.2064(2) 0.31111(12) 0.0816(18) Uani 1 1 d .
C64 C 0.56733(9) 0.24312(18) 0.15617(10) 0.0622(12) Uani 1 1 d .
F12 F 0.43675(7) 0.4938(2) 0.41413(10) 0.1601(16) Uani 1 1 d .
C24 C 0.47043(10) 0.4143(2) 0.39281(12) 0.0831(16) Uani 1 1 d .
H24 H 0.4509 0.3970 0.3870 0.100 Uiso 1 1 calc R
C6 C 0.37656(9) 0.3801(2) 0.24075(12) 0.0731(14) Uani 1 1 d .
H6 H 0.3705 0.3504 0.2219 0.088 Uiso 1 1 calc R
C20 C 0.46870(10) 0.55895(19) 0.33296(11) 0.0727(14) Uani 1 1 d .
H20 H 0.4856 0.5327 0.3473 0.087 Uiso 1 1 calc R
C109 C 0.67713(10) 0.4632(2) 0.44686(13) 0.0819(16) Uani 1 1 d .
H109 H 0.6637 0.4528 0.4211 0.098 Uiso 1 1 calc R
C61 C 0.58320(10) -0.0820(2) 0.40492(11) 0.0703(15) Uani 1 1 d .
H61 H 0.6013 -0.0784 0.4292 0.084 Uiso 1 1 calc R
C131 C 0.55004(10) -0.0596(2) 0.12927(12) 0.0769(15) Uani 1 1 d .
H131 H 0.5424 -0.0411 0.1440 0.092 Uiso 1 1 calc R
F8 F 0.42551(8) 0.69872(17) 0.36581(11) 0.2042(15) Uani 1 1 d D
C44 C 0.64553(10) 0.0732(2) 0.40814(12) 0.0737(16) Uani 1 1 d .
H44 H 0.6460 0.0989 0.4268 0.088 Uiso 1 1 calc R
C74 C 0.58223(10) -0.13013(19) 0.23377(12) 0.0696(14) Uani 1 1 d .
F10 F 0.47682(9) 0.5288(2) 0.45735(11) 0.2006(19) Uani 1 1 d .
F14 F 0.73925(7) 0.43210(17) 0.39668(11) 0.1489(16) Uani 1 1 d .
C30 C 0.66643(10) 0.2971(2) 0.38759(14) 0.0890(18) Uani 1 1 d .
H30 H 0.6646 0.2614 0.3985 0.107 Uiso 1 1 calc R
C33 C 0.67242(11) 0.3989(2) 0.35723(14) 0.0906(18) Uani 1 1 d .
H33 H 0.6743 0.4353 0.3470 0.109 Uiso 1 1 calc R
C47 C 0.64571(10) 0.0036(2) 0.35365(12) 0.0768(16) Uani 1 1 d .
H47 H 0.6457 -0.0203 0.3345 0.092 Uiso 1 1 calc R
C59 C 0.53430(9) -0.12628(18) 0.36464(11) 0.0626(13) Uani 1 1 d .
H59 H 0.5182 -0.1530 0.3611 0.075 Uiso 1 1 calc R
F17 F 0.52817(10) 0.2605(2) 0.53720(9) 0.1911(17) Uani 1 1 d .
C135 C 0.57297(11) -0.0520(2) 0.08988(12) 0.0847(16) Uani 1 1 d .
H135 H 0.5817 -0.0290 0.0780 0.102 Uiso 1 1 calc R
C86 C 0.43417(9) 0.71615(19) 0.18155(12) 0.0710(14) Uani 1 1 d .
C105 C 0.68768(11) 0.4681(2) 0.51151(14) 0.0883(18) Uani 1 1 d .
H105 H 0.6818 0.4609 0.5301 0.106 Uiso 1 1 calc R
C45 C 0.66659(12) 0.0274(2) 0.41922(13) 0.090(2) Uani 1 1 d .
H45 H 0.6805 0.0204 0.4453 0.108 Uiso 1 1 calc R
F19 F 0.67927(10) -0.10084(16) 0.38352(16) 0.239(3) Uani 1 1 d .
C80 C 0.40903(11) 0.0662(2) 0.04433(12) 0.0773(16) Uani 1 1 d .
C76 C 0.60257(9) -0.03155(19) 0.25174(12) 0.0680(14) Uani 1 1 d .
H76 H 0.6197 -0.0052 0.2650 0.082 Uiso 1 1 calc R
F20 F 0.70391(10) -0.07274(18) 0.43784(12) 0.183(2) Uani 1 1 d .
C40 C 0.51864(11) 0.2242(2) 0.46440(13) 0.1078(16) Uani 1 1 d .
H40 H 0.5090 0.1957 0.4724 0.129 Uiso 1 1 calc R
F13 F 0.72586(7) 0.3889(2) 0.34543(10) 0.170(2) Uani 1 1 d .
F15 F 0.75128(7) 0.3433(2) 0.39738(12) 0.1555(18) Uani 1 1 d .
C34 C 0.64338(9) 0.3841(2) 0.35282(12) 0.0734(14) Uani 1 1 d .
H34 H 0.6259 0.4095 0.3393 0.088 Uiso 1 1 calc R
C69 C 0.55917(12) 0.2339(2) 0.11917(12) 0.0981(18) Uani 1 1 d .
H69 H 0.5440 0.2048 0.1046 0.118 Uiso 1 1 calc R
C118 C 0.68776(7) 0.19594(14) 0.48352(8) 0.101(2) Uani 1 1 d G
C123 C 0.70749(9) 0.22013(17) 0.47188(11) 0.147(3) Uani 1 1 d GU
H123 H 0.7028 0.2575 0.4597 0.176 Uiso 1 1 calc R
C122 C 0.73416(9) 0.1896(3) 0.47806(14) 0.1604(14) Uani 1 1 d GU
H122 H 0.7476 0.2061 0.4701 0.192 Uiso 1 1 calc R
C121 C 0.74109(10) 0.1349(2) 0.49588(15) 0.185(5) Uani 1 1 d GU
H121 H 0.7593 0.1140 0.5001 0.221 Uiso 1 1 calc R
C120 C 0.72136(12) 0.11069(17) 0.50752(14) 0.133(3) Uani 1 1 d GU
H120 H 0.7261 0.0733 0.5197 0.160 Uiso 1 1 calc R
C119 C 0.69469(10) 0.14122(15) 0.50134(11) 0.1604(14) Uani 1 1 d GU
H119 H 0.6812 0.1247 0.5093 0.192 Uiso 1 1 calc R
C41 C 0.52618(12) 0.2095(2) 0.43742(12) 0.0998(17) Uani 1 1 d .
H41 H 0.5220 0.1707 0.4271 0.120 Uiso 1 1 calc R
C46 C 0.66765(11) -0.0083(2) 0.39288(14) 0.0851(19) Uani 1 1 d .
C103 C 0.61524(11) 0.5274(2) 0.47961(15) 0.0954(18) Uani 1 1 d .
H103 H 0.6244 0.5447 0.4662 0.114 Uiso 1 1 calc R
C99 C 0.59978(11) 0.4433(2) 0.49978(13) 0.0924(17) Uani 1 1 d .
H99 H 0.5983 0.4016 0.5007 0.111 Uiso 1 1 calc R
C55 C 0.66649(12) 0.1728(2) 0.34367(14) 0.0900(19) Uani 1 1 d .
H55 H 0.6503 0.1584 0.3477 0.108 Uiso 1 1 calc R
C39 C 0.52489(12) 0.2790(2) 0.47979(12) 0.1015(17) Uani 1 1 d .
C150 C 0.62764(12) 0.0390(2) 0.17493(14) 0.0902(19) Uani 1 1 d .
H15A H 0.6452 0.0193 0.1740 0.108 Uiso 1 1 calc R
H15B H 0.6153 0.0081 0.1787 0.108 Uiso 1 1 calc R
C144 C 0.67108(6) 0.04214(14) 0.25401(8) 0.0891(19) Uani 1 1 d G
C149 C 0.68118(9) 0.06396(16) 0.29008(9) 0.114(3) Uani 1 1 d G
H149 H 0.6738 0.1011 0.2932 0.137 Uiso 1 1 calc R
C148 C 0.70215(10) 0.0315(2) 0.32154(8) 0.129(3) Uani 1 1 d G
H148 H 0.7091 0.0464 0.3462 0.155 Uiso 1 1 calc R
C147 C 0.71302(12) -0.0228(2) 0.31693(12) 0.158(4) Uani 1 1 d G
H147 H 0.7273 -0.0450 0.3384 0.190 Uiso 1 1 calc R
C146 C 0.70292(14) -0.0446(2) 0.28087(14) 0.265(5) Uani 1 1 d G
H146 H 0.7103 -0.0817 0.2777 0.318 Uiso 1 1 calc R
C145 C 0.68195(11) -0.01216(17) 0.24941(11) 0.185(3) Uani 1 1 d G
H145 H 0.6750 -0.0271 0.2248 0.222 Uiso 1 1 calc R
C9 C 0.38659(10) 0.5224(2) 0.19562(13) 0.0778(15) Uani 1 1 d .
H9 H 0.4032 0.5058 0.2181 0.093 Uiso 1 1 calc R
C19 C 0.45443(11) 0.5862(2) 0.34985(14) 0.0922(16) Uani 1 1 d .
H19 H 0.4616 0.5796 0.3759 0.111 Uiso 1 1 calc R
C81 C 0.41582(10) 0.0271(2) 0.02387(11) 0.0764(16) Uani 1 1 d .
C23 C 0.48566(9) 0.3952(2) 0.37493(11) 0.0695(14) Uani 1 1 d .
H23 H 0.4768 0.3645 0.3567 0.083 Uiso 1 1 calc R
F21 F 0.71502(9) -0.0428(2) 0.40140(14) 0.179(2) Uani 1 1 d .
F11 F 0.46633(8) 0.4441(2) 0.46258(10) 0.1696(16) Uani 1 1 d .
C13 C 0.36538(10) 0.5520(2) 0.13196(15) 0.0846(18) Uani 1 1 d .
H13 H 0.3679 0.5552 0.1104 0.102 Uiso 1 1 calc R
F28 F 0.61197(10) 0.39963(18) 0.11197(13) 0.2056(18) Uani 1 1 d .
C151 C 0.60629(10) 0.0701(2) 0.13623(13) 0.0828(16) Uani 1 1 d .
H15C H 0.6121 0.0562 0.1176 0.099 Uiso 1 1 calc R
H15D H 0.6098 0.1133 0.1393 0.099 Uiso 1 1 calc R
C128 C 0.54510(13) 0.1360(3) 0.02009(14) 0.114(2) Uani 1 1 d .
H128 H 0.5556 0.1611 0.0114 0.137 Uiso 1 1 calc R
C17 C 0.41952(11) 0.6341(2) 0.29077(15) 0.0869(18) Uani 1 1 d .
H17 H 0.4022 0.6595 0.2763 0.104 Uiso 1 1 calc R
C97 C 0.45606(12) 0.6413(3) 0.12141(15) 0.095(2) Uani 1 1 d .
H97 H 0.4407 0.6155 0.1210 0.114 Uiso 1 1 calc R
C108 C 0.70553(11) 0.4879(2) 0.45763(16) 0.0924(19) Uani 1 1 d .
H108 H 0.7123 0.4927 0.4398 0.111 Uiso 1 1 calc R
C127 C 0.51518(11) 0.1184(2) -0.00511(13) 0.0924(18) Uani 1 1 d .
H127 H 0.5045 0.1314 -0.0306 0.111 Uiso 1 1 calc R
C25 C 0.48319(11) 0.4589(2) 0.41955(12) 0.0851(16) Uani 1 1 d .
C32 C 0.69787(10) 0.3645(2) 0.37517(13) 0.0817(17) Uani 1 1 d .
F22 F 0.77456(9) 0.1891(3) 0.38334(14) 0.202(3) Uani 1 1 d .
F29 F 0.63745(9) 0.3267(2) 0.11588(12) 0.2206(19) Uani 1 1 d .
C66 C 0.60180(11) 0.3212(2) 0.15799(15) 0.0956(18) Uani 1 1 d .
H66 H 0.6161 0.3524 0.1710 0.115 Uiso 1 1 calc R
F18 F 0.48609(9) 0.2950(3) 0.49630(10) 0.198(2) Uani 1 1 d .
C91 C 0.40744(10) 0.6892(2) 0.17667(13) 0.0797(17) Uani 1 1 d .
H91 H 0.4074 0.6478 0.1804 0.096 Uiso 1 1 calc R
C82 C 0.44403(11) -0.0019(2) 0.04060(12) 0.0851(17) Uani 1 1 d .
H82 H 0.4482 -0.0299 0.0263 0.102 Uiso 1 1 calc R
C3 C 0.39241(10) 0.4684(2) 0.29360(14) 0.0887(16) Uani 1 1 d .
H3 H 0.3978 0.4986 0.3120 0.106 Uiso 1 1 calc R
C93 C 0.49765(11) 0.7134(2) 0.15269(14) 0.0850(17) Uani 1 1 d .
H93 H 0.5106 0.7378 0.1737 0.102 Uiso 1 1 calc R
C16 C 0.43491(10) 0.60793(19) 0.27495(14) 0.0759(15) Uani 1 1 d .
H16 H 0.4290 0.6167 0.2495 0.091 Uiso 1 1 calc R
C95 C 0.48187(13) 0.6777(2) 0.09010(15) 0.1106(19) Uani 1 1 d .
H95 H 0.4846 0.6777 0.0687 0.133 Uiso 1 1 calc R
C126 C 0.50237(13) 0.0825(3) 0.00823(15) 0.102(2) Uani 1 1 d .
H126 H 0.4816 0.0695 -0.0084 0.122 Uiso 1 1 calc R
C18 C 0.43000(11) 0.6228(2) 0.32974(14) 0.0986(16) Uani 1 1 d .
C87 C 0.43553(11) 0.7770(2) 0.17824(16) 0.1032(19) Uani 1 1 d .
H87 H 0.4543 0.7955 0.1823 0.124 Uiso 1 1 calc R
F30 F 0.59533(11) 0.3378(2) 0.06809(12) 0.222(2) Uani 1 1 d .
C129 C 0.56064(12) 0.1192(3) 0.05728(13) 0.100(2) Uani 1 1 d .
H129 H 0.5811 0.1338 0.0739 0.120 Uiso 1 1 calc R
C134 C 0.57017(12) -0.1147(2) 0.08563(15) 0.108(2) Uani 1 1 d .
H134 H 0.5767 -0.1335 0.0699 0.129 Uiso 1 1 calc R
C132 C 0.54882(13) -0.1194(2) 0.12508(14) 0.093(2) Uani 1 1 d .
H132 H 0.5409 -0.1426 0.1378 0.112 Uiso 1 1 calc R
C51 C 0.68329(10) 0.2271(2) 0.30591(14) 0.0920(18) Uani 1 1 d .
H51 H 0.6788 0.2488 0.2838 0.110 Uiso 1 1 calc R
C101 C 0.58963(13) 0.5372(3) 0.51534(16) 0.128(2) Uani 1 1 d .
H101 H 0.5822 0.5620 0.5279 0.153 Uiso 1 1 calc R
C54 C 0.69790(12) 0.1608(3) 0.37007(17) 0.107(2) Uani 1 1 d .
H54 H 0.7033 0.1370 0.3916 0.128 Uiso 1 1 calc R
C90 C 0.38024(12) 0.7221(3) 0.16625(16) 0.107(2) Uani 1 1 d .
H90 H 0.3616 0.7036 0.1627 0.129 Uiso 1 1 calc R
C106 C 0.71589(12) 0.4937(3) 0.52130(16) 0.108(2) Uani 1 1 d .
H106 H 0.7300 0.5033 0.5470 0.129 Uiso 1 1 calc R
C77 C 0.58658(11) -0.1946(2) 0.23175(13) 0.0799(16) Uani 1 1 d .
C107 C 0.72436(12) 0.5059(2) 0.49415(18) 0.107(2) Uani 1 1 d .
H107 H 0.7432 0.5267 0.5010 0.129 Uiso 1 1 calc R
C100 C 0.58673(14) 0.4783(3) 0.51685(16) 0.116(2) Uani 1 1 d .
H100 H 0.5764 0.4612 0.5289 0.140 Uiso 1 1 calc R
F36 F 0.36535(9) 0.0188(3) -0.02341(10) 0.269(3) Uani 1 1 d .
C138 C 0.66760(7) 0.13603(17) 0.20577(9) 0.100(2) Uani 1 1 d G
C139 C 0.65961(10) 0.19541(18) 0.19844(13) 0.128(2) Uani 1 1 d G
H139 H 0.6419 0.2103 0.1992 0.154 Uiso 1 1 calc R
C140 C 0.67753(14) 0.2331(2) 0.18993(18) 0.171(4) Uani 1 1 d G
H140 H 0.6721 0.2736 0.1849 0.205 Uiso 1 1 calc R
C141 C 0.70344(15) 0.2113(3) 0.1888(2) 0.243(5) Uani 1 1 d GU
H141 H 0.7157 0.2371 0.1829 0.291 Uiso 1 1 calc R
C142 C 0.71144(12) 0.1520(3) 0.1961(2) 0.235(5) Uani 1 1 d GU
H142 H 0.7292 0.1371 0.1953 0.282 Uiso 1 1 calc R
C143 C 0.69352(9) 0.1143(2) 0.20459(15) 0.192(3) Uani 1 1 d GU
H143 H 0.6990 0.0737 0.2096 0.230 Uiso 1 1 calc R
C68 C 0.57326(14) 0.2677(3) 0.10279(14) 0.115(2) Uani 1 1 d .
H68 H 0.5676 0.2602 0.0773 0.138 Uiso 1 1 calc R
C12 C 0.33954(14) 0.5746(3) 0.1303(2) 0.122(3) Uani 1 1 d .
H12 H 0.3234 0.5922 0.1079 0.146 Uiso 1 1 calc R
C89 C 0.38119(13) 0.7847(2) 0.16106(17) 0.115(2) Uani 1 1 d .
H89 H 0.3628 0.8079 0.1523 0.138 Uiso 1 1 calc R
C125 C 0.51681(12) 0.0627(3) 0.04425(15) 0.102(2) Uani 1 1 d .
H125 H 0.5063 0.0355 0.0517 0.123 Uiso 1 1 calc R
F3 F 0.31072(9) 0.4806(3) 0.24776(15) 0.241(3) Uani 1 1 d .
C67 C 0.59397(12) 0.3093(2) 0.12147(15) 0.1041(17) Uani 1 1 d .
C94 C 0.50124(12) 0.7141(2) 0.12191(15) 0.1011(18) Uani 1 1 d .
H94 H 0.5167 0.7389 0.1215 0.121 Uiso 1 1 calc R
C133 C 0.55874(14) -0.1475(2) 0.10302(14) 0.103(2) Uani 1 1 d .
H133 H 0.5575 -0.1892 0.1003 0.124 Uiso 1 1 calc R
C10 C 0.36066(12) 0.5444(2) 0.19633(17) 0.1082(19) Uani 1 1 d .
H10 H 0.3590 0.5413 0.2185 0.130 Uiso 1 1 calc R
C53 C 0.72033(12) 0.1841(3) 0.36400(18) 0.112(3) Uani 1 1 d .
F24 F 0.76500(10) 0.1977(3) 0.42514(14) 0.247(4) Uani 1 1 d .
C31 C 0.69558(11) 0.3129(3) 0.39148(18) 0.111(2) Uani 1 1 d .
H31 H 0.7134 0.2883 0.4052 0.134 Uiso 1 1 calc R
C84 C 0.39208(12) 0.0154(3) -0.01570(14) 0.108(2) Uani 1 1 d .
C5 C 0.35502(11) 0.4077(2) 0.24690(15) 0.0956(19) Uani 1 1 d .
H5 H 0.3338 0.3955 0.2325 0.115 Uiso 1 1 calc R
C4 C 0.36206(11) 0.4513(3) 0.27223(16) 0.1014(19) Uani 1 1 d .
C102 C 0.60305(12) 0.5631(3) 0.49620(17) 0.117(2) Uani 1 1 d .
H102 H 0.6038 0.6049 0.4946 0.141 Uiso 1 1 calc R
C52 C 0.71347(12) 0.2159(3) 0.33282(17) 0.118(2) Uani 1 1 d .
H52 H 0.7301 0.2307 0.3296 0.141 Uiso 1 1 calc R
C96 C 0.46000(13) 0.6439(3) 0.09051(14) 0.103(2) Uani 1 1 d .
H96 H 0.4467 0.6209 0.0689 0.124 Uiso 1 1 calc R
C88 C 0.40872(12) 0.8103(2) 0.16879(18) 0.123(2) Uani 1 1 d .
H88 H 0.4098 0.8521 0.1677 0.147 Uiso 1 1 calc R
C42 C 0.51799(14) 0.2985(3) 0.51022(15) 0.124(2) Uani 1 1 d .
C11 C 0.33741(12) 0.5707(2) 0.1645(2) 0.125(3) Uani 1 1 d .
C49 C 0.68899(13) -0.0579(2) 0.40384(18) 0.108(3) Uani 1 1 d .
C35 C 0.72825(11) 0.3811(3) 0.37842(16) 0.111(2) Uani 1 1 d .
F7 F 0.40908(10) 0.6185(2) 0.36821(13) 0.3165(19) Uani 1 1 d D
C21 C 0.41565(14) 0.6504(3) 0.34692(19) 0.163(3) Uani 1 1 d D
C63 C 0.56325(12) -0.1566(2) 0.43185(13) 0.0911(18) Uani 1 1 d .
F9 F 0.38569(9) 0.6689(3) 0.32378(14) 0.286(2) Uani 1 1 d D
F1 F 0.34139(10) 0.5331(2) 0.28624(19) 0.318(3) Uani 1 1 d .
C70 C 0.60971(16) 0.3436(4) 0.10514(19) 0.172(2) Uani 1 1 d .
F2 F 0.33127(9) 0.4557(3) 0.29874(14) 0.298(3) Uani 1 1 d .
F23 F 0.75937(11) 0.1151(2) 0.4037(2) 0.254(4) Uani 1 1 d .
C28 C 0.46569(13) 0.4792(3) 0.43798(15) 0.116(2) Uani 1 1 d .
C56 C 0.75598(16) 0.1686(4) 0.3940(3) 0.169(4) Uani 1 1 d .
C7 C 0.33807(14) 0.4803(4) 0.2776(2) 0.153(3) Uani 1 1 d .
P6 P 0.69836(8) 0.71225(18) 0.55729(9) 0.1377(16) Uani 0.50 1 d PD
F5 F 0.29858(11) 0.6389(3) 0.1460(2) 0.285(3) Uani 1 1 d .
F6 F 0.28725(11) 0.5603(3) 0.1526(3) 0.424(4) Uani 1 1 d .
C161 C 0.65661(15) 0.8721(3) 0.58898(17) 0.1604(14) Uani 0.50 1 d PGD
H161 H 0.6480 0.9044 0.5956 0.192 Uiso 0.50 1 calc PR
C162 C 0.63927(16) 0.8206(3) 0.5746(2) 0.1604(14) Uani 0.50 1 d PGD
H162 H 0.6188 0.8177 0.5714 0.192 Uiso 0.50 1 calc PR
C163 C 0.6519(2) 0.7733(3) 0.5649(2) 0.1604(14) Uani 0.50 1 d PGD
H163 H 0.6400 0.7381 0.5550 0.192 Uiso 0.50 1 calc PR
C158 C 0.6818(2) 0.7775(3) 0.5696(2) 0.1604(14) Uani 0.50 1 d PGD
C159 C 0.69911(18) 0.8290(4) 0.5840(3) 0.1604(14) Uani 0.50 1 d PGD
H159 H 0.7196 0.8319 0.5872 0.192 Uiso 0.50 1 calc PR
C160 C 0.68653(15) 0.8763(3) 0.5937(2) 0.1604(14) Uani 0.50 1 d PGD
H160 H 0.6984 0.9115 0.6035 0.192 Uiso 0.50 1 calc PR
C155 C 0.79110(17) 0.7744(4) 0.5693(2) 0.1604(14) Uani 0.50 1 d PG
H155 H 0.8102 0.7885 0.5718 0.192 Uiso 0.50 1 calc PR
C154 C 0.76263(19) 0.7977(4) 0.5418(2) 0.1604(14) Uani 0.50 1 d PG
H154 H 0.7623 0.8277 0.5253 0.192 Uiso 0.50 1 calc PR
C153 C 0.73469(17) 0.7770(5) 0.5382(3) 0.1604(14) Uani 0.50 1 d PG
H153 H 0.7152 0.7929 0.5194 0.192 Uiso 0.50 1 calc PR
C152 C 0.7352(2) 0.7330(5) 0.5623(4) 0.218(8) Uani 0.50 1 d PGU
C157 C 0.7637(3) 0.7097(5) 0.5899(3) 0.1604(14) Uani 0.50 1 d PG
H157 H 0.7641 0.6797 0.6063 0.192 Uiso 0.50 1 calc PR
C156 C 0.7916(2) 0.7304(4) 0.5934(3) 0.1604(14) Uani 0.50 1 d PG
H156 H 0.8111 0.7145 0.6122 0.192 Uiso 0.50 1 calc PR
C174 C 0.71722(13) 0.6240(4) 0.6488(2) 0.1604(14) Uani 0.50 1 d PGD
H174 H 0.7280 0.6319 0.6752 0.192 Uiso 0.50 1 calc PR
C173 C 0.70272(17) 0.5696(4) 0.6354(3) 0.1604(14) Uani 0.50 1 d PGD
H173 H 0.7036 0.5404 0.6526 0.192 Uiso 0.50 1 calc PR
C172 C 0.6869(2) 0.5579(5) 0.5969(3) 0.1604(14) Uani 0.50 1 d PGD
H172 H 0.6770 0.5208 0.5878 0.192 Uiso 0.50 1 calc PR
C171 C 0.68564(19) 0.6007(6) 0.5717(2) 0.1604(14) Uani 0.50 1 d PGD
H171 H 0.6748 0.5927 0.5454 0.192 Uiso 0.50 1 calc PR
C170 C 0.70013(18) 0.6550(5) 0.5851(2) 0.1604(14) Uani 0.50 1 d PGD
C175 C 0.71593(16) 0.6667(4) 0.6237(3) 0.1604(14) Uani 0.50 1 d PGD
H175 H 0.7258 0.7038 0.6328 0.192 Uiso 0.50 1 calc PR
C165 C 0.68295(11) 0.6500(2) 0.49230(12) 0.1604(14) Uani 0.50 1 d PGD
H165 H 0.7026 0.6314 0.5078 0.192 Uiso 0.50 1 calc PR
C164 C 0.67243(14) 0.6934(2) 0.50734(14) 0.1604(14) Uani 0.50 1 d PGD
C169 C 0.64364(16) 0.7206(3) 0.48469(19) 0.1604(14) Uani 0.50 1 d PGD
H169 H 0.6364 0.7503 0.4950 0.192 Uiso 0.50 1 calc PR
C168 C 0.62538(13) 0.7044(3) 0.44700(18) 0.1604(14) Uani 0.50 1 d PGD
H168 H 0.6057 0.7230 0.4315 0.192 Uiso 0.50 1 calc PR
C167 C 0.63591(12) 0.6610(3) 0.43195(13) 0.052(2) Uani 0.50 1 d PGD
H167 H 0.6234 0.6499 0.4062 0.063 Uiso 0.50 1 calc PR
C166 C 0.66469(12) 0.6337(2) 0.45460(13) 0.254(4) Uani 0.50 1 d PGDU
H166 H 0.6719 0.6041 0.4443 0.305 Uiso 0.50 1 calc PR
F4 F 0.31531(12) 0.6113(3) 0.19821(19) 0.300(3) Uani 1 1 d .
O3 O 0.6830(18) 0.255(3) 0.7631(14) 0.91(7) Uani 0.25 1 d P
O4 O 0.6994(17) 0.9095(15) 0.4987(12) 0.64(4) Uani 0.25 1 d P
O1 O 0.2680(8) 0.8695(15) 0.3294(16) 0.66(3) Uani 0.25 1 d P
C117 C 0.66812(8) 0.22594(15) 0.54710(8) 0.156(3) Uani 1 1 d G
H117 H 0.6888 0.2352 0.5526 0.187 Uiso 1 1 calc R
C116 C 0.66186(9) 0.2172(2) 0.57634(8) 0.224(4) Uani 1 1 d G
H116 H 0.6783 0.2204 0.6018 0.269 Uiso 1 1 calc R
C115 C 0.63159(11) 0.2036(2) 0.56827(11) 0.226(4) Uani 1 1 d G
H115 H 0.6273 0.1976 0.5883 0.271 Uiso 1 1 calc R
C114 C 0.60757(9) 0.1988(2) 0.53096(13) 0.163(3) Uani 1 1 d G
H114 H 0.5869 0.1895 0.5255 0.195 Uiso 1 1 calc R
C113 C 0.61382(8) 0.2076(2) 0.50172(10) 0.105(2) Uani 1 1 d G
H113 H 0.5974 0.2043 0.4762 0.126 Uiso 1 1 calc R
C112 C 0.64410(8) 0.22116(17) 0.50979(7) 0.115(2) Uani 1 1 d G
C14 C 0.3095(2) 0.5900(4) 0.1692(3) 0.211(5) Uani 1 1 d .

loop_
_atom_site_aniso_label
_atom_site_aniso_U_11
_atom_site_aniso_U_22
_atom_site_aniso_U_33
_atom_site_aniso_U_23
_atom_site_aniso_U_13
_atom_site_aniso_U_12
Ag1 0.06035(18) 0.0468(2) 0.04090(15) 0.000 0.02693(13) 0.000
Ag5 0.06867(14) 0.05544(16) 0.03997(11) -0.00035(11) 0.02710(10) 0.00479(13)
Ag7 0.06038(13) 0.04956(15) 0.03942(11) 0.00027(10) 0.02457(10) 0.00386(12)
Ag4 0.06319(14) 0.05536(16) 0.04419(13) 0.00212(12) 0.02296(11) 0.00600(14)
Ag2 0.07066(14) 0.05627(16) 0.04255(12) 0.00712(11) 0.03101(10) 0.00706(14)
Ag6 0.06322(14) 0.05321(16) 0.04155(12) -0.00285(11) 0.02221(11) -0.00074(13)
Ag3 0.06002(13) 0.04629(15) 0.03762(11) 0.00020(10) 0.02493(9) 0.00146(12)
Ag8 0.06143(13) 0.05303(15) 0.03980(11) 0.00031(11) 0.02672(10) 0.00144(13)
Ag11 0.0682(2) 0.0591(2) 0.04295(18) 0.000 0.02312(16) 0.000
Ag9 0.06430(15) 0.06306(18) 0.04953(14) 0.00635(13) 0.02414(12) 0.00644(15)
Ag14 0.08128(16) 0.0707(2) 0.05283(14) -0.00462(13) 0.03648(12) 0.00541(16)
Ag15 0.06889(15) 0.0732(2) 0.04961(14) -0.00470(13) 0.02954(11) -0.00150(15)
Ag16 0.07180(17) 0.06820(19) 0.04315(14) 0.00050(14) 0.01509(13) -0.00954(16)
Ag10 0.08283(16) 0.06718(19) 0.05410(13) -0.00587(13) 0.04125(11) 0.00291(15)
Ag13 0.07870(17) 0.05657(18) 0.07762(18) 0.00524(14) 0.04015(14) -0.00045(16)
Ag12 0.06752(16) 0.0777(2) 0.06258(16) -0.00005(15) 0.03053(13) 0.00248(16)
Ag17 0.08935(17) 0.06068(18) 0.05684(14) 0.00613(13) 0.04044(12) 0.00308(16)
S10 0.0709(5) 0.0548(5) 0.0477(4) -0.0011(4) 0.0336(3) 0.0028(5)
S1 0.0707(4) 0.0522(5) 0.0536(4) 0.0003(4) 0.0378(3) -0.0013(4)
S7 0.0639(5) 0.0558(6) 0.0458(4) 0.0013(4) 0.0187(4) -0.0038(5)
S5 0.0594(5) 0.0575(5) 0.0424(4) -0.0004(4) 0.0205(4) -0.0016(5)
S11 0.0682(5) 0.0549(5) 0.0510(4) -0.0006(4) 0.0329(4) 0.0034(5)
S4 0.0695(5) 0.0580(6) 0.0535(4) -0.0069(4) 0.0357(3) -0.0064(5)
S6 0.0759(5) 0.0730(6) 0.0409(4) -0.0052(4) 0.0288(4) -0.0154(5)
S2 0.0704(5) 0.0552(6) 0.0552(5) -0.0002(4) 0.0306(4) 0.0023(5)
P2 0.0712(5) 0.0663(6) 0.0484(5) -0.0085(4) 0.0309(4) -0.0039(5)
S12 0.0707(5) 0.0569(6) 0.0442(4) -0.0034(4) 0.0284(4) 0.0011(5)
S9 0.0674(5) 0.0583(6) 0.0445(4) 0.0012(4) 0.0257(4) -0.0005(5)
S3 0.0794(5) 0.0547(6) 0.0667(5) -0.0042(4) 0.0436(4) -0.0027(5)
S8 0.0730(6) 0.0657(6) 0.0566(5) 0.0026(5) 0.0266(4) -0.0080(5)
P5 0.0840(6) 0.0750(7) 0.0569(5) -0.0093(5) 0.0440(4) 0.0004(6)
P1 0.0751(6) 0.0537(6) 0.0688(6) 0.0036(5) 0.0342(5) -0.0011(5)
P3 0.0883(8) 0.0633(7) 0.0478(6) 0.0042(5) 0.0072(6) -0.0096(6)
P4 0.0694(6) 0.0906(9) 0.0723(6) -0.0009(6) 0.0341(5) 0.0048(6)
F33 0.128(2) 0.0675(16) 0.128(2) 0.0154(15) 0.0564(16) 0.0056(16)
F25 0.185(2) 0.0758(17) 0.1165(18) 0.0357(14) 0.0848(16) 0.0090(18)
F31 0.1090(17) 0.0712(17) 0.162(3) 0.0192(17) 0.0604(17) 0.0221(16)
C29 0.0666(19) 0.057(2) 0.0459(17) -0.0049(16) 0.0255(15) 0.0019(19)
C78 0.0693(19) 0.060(2) 0.0513(17) -0.0098(16) 0.0323(14) 0.0030(19)
C43 0.061(2) 0.051(2) 0.057(2) 0.0059(17) 0.0212(16) -0.0079(18)
F26 0.155(2) 0.132(2) 0.0523(13) 0.0221(15) 0.0315(15) -0.026(2)
C48 0.060(2) 0.060(2) 0.051(2) 0.0127(18) 0.0130(17) 0.013(2)
F32 0.193(3) 0.0723(17) 0.114(2) -0.0014(15) 0.0728(18) 0.0331(19)
F27 0.1455(18) 0.159(3) 0.0910(15) 0.0214(17) 0.0790(12) -0.008(2)
C22 0.079(2) 0.055(2) 0.0626(19) -0.0050(17) 0.0407(16) -0.0107(19)
C57 0.0604(18) 0.048(2) 0.0458(17) 0.0022(15) 0.0232(14) 0.0006(17)
C71 0.0622(18) 0.072(3) 0.0465(17) 0.0038(17) 0.0281(14) 0.0039(19)
C37 0.094(2) 0.063(2) 0.0566(18) -0.0065(17) 0.0441(16) -0.015(2)
F16 0.355(3) 0.131(3) 0.1645(16) -0.0785(16) 0.2033(16) -0.082(2)
C38 0.125(3) 0.075(3) 0.053(2) -0.006(2) 0.044(2) 0.000(3)
C60 0.083(2) 0.067(3) 0.0505(18) 0.0037(18) 0.0335(16) -0.003(2)
C124 0.085(2) 0.063(2) 0.0603(18) -0.0036(17) 0.0457(15) 0.003(2)
C98 0.071(2) 0.082(3) 0.0539(18) -0.0267(18) 0.0352(15) -0.014(2)
C83 0.069(2) 0.084(3) 0.061(2) -0.011(2) 0.0302(17) 0.008(2)
C85 0.075(2) 0.067(3) 0.067(2) 0.0115(19) 0.0351(17) -0.004(2)
C8 0.080(2) 0.073(3) 0.075(2) -0.023(2) 0.0413(18) -0.006(2)
C1 0.0748(19) 0.064(2) 0.0563(17) 0.0032(17) 0.0418(14) 0.0013(19)
C15 0.085(2) 0.047(2) 0.080(2) -0.0074(18) 0.0466(18) -0.005(2)
C79 0.097(3) 0.066(3) 0.061(2) -0.0103(19) 0.0390(18) 0.006(2)
C73 0.067(2) 0.058(2) 0.063(2) 0.0001(18) 0.0312(16) 0.0014(19)
C104 0.070(2) 0.063(2) 0.069(2) -0.0002(19) 0.0352(17) 0.005(2)
C27 0.075(2) 0.075(3) 0.062(2) -0.0193(19) 0.0369(16) -0.016(2)
C130 0.103(3) 0.067(3) 0.060(2) -0.0025(19) 0.0452(18) 0.013(2)
C72 0.0673(19) 0.050(2) 0.0644(19) -0.0036(17) 0.0351(15) 0.0106(18)
C65 0.101(2) 0.076(3) 0.082(2) 0.000(2) 0.0615(17) -0.001(2)
C62 0.077(2) 0.064(2) 0.0558(19) 0.0012(18) 0.0324(16) -0.008(2)
C2 0.090(2) 0.062(3) 0.079(2) -0.0072(19) 0.0547(17) -0.002(2)
F35 0.244(4) 0.144(3) 0.091(2) -0.060(2) 0.009(3) 0.033(3)
C75 0.071(2) 0.062(3) 0.076(3) 0.015(2) 0.027(2) 0.008(2)
C58 0.0625(19) 0.057(2) 0.070(2) -0.0017(18) 0.0335(16) 0.0050(19)
C92 0.081(2) 0.062(3) 0.075(2) 0.002(2) 0.0355(19) 0.011(2)
C110 0.111(3) 0.087(3) 0.061(2) -0.006(2) 0.0520(18) -0.009(3)
C111 0.065(2) 0.069(3) 0.064(2) -0.006(2) 0.0266(17) -0.010(2)
F34 0.178(3) 0.235(5) 0.0589(18) 0.004(2) 0.028(2) -0.003(4)
C36 0.098(2) 0.070(3) 0.0460(16) -0.0072(16) 0.0457(14) -0.012(2)
C26 0.114(3) 0.087(3) 0.067(2) -0.017(2) 0.0531(19) 0.005(3)
C50 0.069(3) 0.091(3) 0.055(2) 0.003(2) 0.009(2) -0.010(3)
C64 0.0748(19) 0.065(2) 0.0557(18) 0.0079(17) 0.0391(14) 0.012(2)
F12 0.1393(17) 0.239(4) 0.139(2) -0.024(2) 0.0981(14) 0.042(2)
C24 0.084(2) 0.107(4) 0.075(2) -0.013(2) 0.0521(17) -0.013(3)
C6 0.076(2) 0.068(3) 0.087(2) -0.003(2) 0.0499(17) -0.003(2)
C20 0.099(2) 0.061(2) 0.066(2) -0.0051(19) 0.0466(18) -0.003(2)
C109 0.080(2) 0.088(3) 0.083(3) -0.001(2) 0.0446(19) -0.003(2)
C61 0.074(2) 0.080(3) 0.049(2) 0.000(2) 0.0246(17) -0.007(2)
C131 0.097(2) 0.076(3) 0.073(2) -0.013(2) 0.0535(17) 0.003(2)
F8 0.261(2) 0.168(3) 0.303(3) -0.117(2) 0.2311(17) -0.050(2)
C44 0.080(3) 0.070(3) 0.047(2) 0.002(2) 0.014(2) -0.005(2)
C74 0.082(2) 0.054(2) 0.070(2) -0.0008(19) 0.0362(18) 0.000(2)
F10 0.195(2) 0.266(4) 0.190(2) -0.113(3) 0.1330(18) -0.020(3)
F14 0.1101(18) 0.162(3) 0.174(3) -0.047(2) 0.0712(18) -0.070(2)
C30 0.085(3) 0.075(3) 0.111(3) 0.026(2) 0.051(2) 0.008(2)
C33 0.098(3) 0.081(3) 0.107(3) 0.009(3) 0.062(2) -0.004(3)
C47 0.068(2) 0.087(3) 0.061(2) -0.004(2) 0.0216(19) -0.017(2)
C59 0.078(2) 0.051(2) 0.064(2) 0.0015(17) 0.0400(16) -0.0097(19)
F17 0.353(3) 0.177(4) 0.1221(15) 0.0223(19) 0.1781(15) 0.045(3)
C135 0.109(3) 0.080(3) 0.075(2) -0.002(2) 0.0532(19) 0.028(3)
C86 0.074(2) 0.064(3) 0.083(2) 0.013(2) 0.0457(17) 0.007(2)
C105 0.081(3) 0.097(3) 0.074(3) -0.024(3) 0.029(2) -0.011(3)
C45 0.094(3) 0.071(3) 0.052(2) 0.004(2) -0.004(2) 0.010(3)
F19 0.147(3) 0.106(2) 0.251(5) -0.066(3) -0.061(3) 0.059(2)
C80 0.103(3) 0.067(3) 0.050(2) -0.0052(19) 0.030(2) -0.003(2)
C76 0.061(2) 0.066(3) 0.071(2) 0.008(2) 0.0282(17) 0.003(2)
F20 0.210(3) 0.166(3) 0.122(3) 0.049(2) 0.045(3) 0.117(3)
C40 0.184(3) 0.086(3) 0.112(2) -0.028(2) 0.1185(19) -0.048(3)
F13 0.1027(16) 0.307(5) 0.118(2) 0.000(3) 0.0679(15) -0.051(3)
F15 0.0665(15) 0.192(4) 0.204(3) -0.010(3) 0.0652(17) -0.007(2)
C34 0.075(2) 0.063(3) 0.097(2) 0.014(2) 0.0539(17) 0.006(2)
C69 0.166(4) 0.084(3) 0.060(2) 0.000(2) 0.069(2) -0.002(3)
C118 0.101(4) 0.067(3) 0.057(3) -0.007(2) -0.018(3) 0.020(3)
C123 0.098(4) 0.164(6) 0.127(5) -0.032(4) 0.018(4) 0.047(4)
C122 0.1502(19) 0.165(3) 0.152(2) -0.002(2) 0.0651(17) 0.033(2)
C121 0.205(8) 0.129(6) 0.115(6) -0.027(5) 0.002(6) 0.020(6)
C120 0.124(5) 0.091(4) 0.118(5) -0.009(4) 0.011(4) 0.024(4)
C119 0.1502(19) 0.165(3) 0.152(2) -0.002(2) 0.0651(17) 0.033(2)
C41 0.159(3) 0.094(3) 0.075(2) -0.035(2) 0.0809(19) -0.053(3)
C46 0.072(3) 0.064(3) 0.076(3) 0.001(2) 0.004(2) 0.004(2)
C103 0.101(3) 0.094(4) 0.109(3) -0.012(3) 0.066(2) -0.003(3)
C99 0.120(3) 0.096(3) 0.091(2) -0.024(2) 0.0749(19) -0.011(3)
C55 0.083(3) 0.089(3) 0.077(3) 0.000(3) 0.024(2) -0.030(3)
C39 0.171(3) 0.095(3) 0.080(2) -0.024(2) 0.0933(19) -0.035(3)
C150 0.084(3) 0.087(3) 0.080(3) 0.006(3) 0.026(2) 0.013(3)
C144 0.063(2) 0.098(4) 0.099(3) 0.005(3) 0.035(2) 0.008(3)
C149 0.115(4) 0.092(4) 0.086(4) 0.008(3) 0.013(3) 0.007(4)
C148 0.123(4) 0.123(5) 0.094(4) 0.009(4) 0.019(4) 0.025(4)
C147 0.153(5) 0.181(7) 0.110(5) 0.007(5) 0.043(4) 0.054(5)
C146 0.306(6) 0.293(8) 0.169(7) 0.062(6) 0.098(6) 0.243(5)
C145 0.237(6) 0.200(6) 0.088(4) 0.031(4) 0.059(4) 0.149(5)
C9 0.085(2) 0.067(3) 0.096(3) -0.013(2) 0.0556(18) -0.006(2)
C19 0.143(3) 0.062(3) 0.104(3) -0.014(2) 0.087(2) -0.005(3)
C81 0.087(3) 0.092(3) 0.0425(18) -0.010(2) 0.0269(18) -0.011(3)
C23 0.082(2) 0.075(3) 0.0588(19) -0.0197(19) 0.0405(16) -0.019(2)
F21 0.133(2) 0.162(3) 0.215(4) 0.027(3) 0.067(3) 0.064(3)
F11 0.215(2) 0.221(4) 0.1490(18) 0.039(2) 0.1478(14) 0.055(3)
C13 0.070(2) 0.069(3) 0.097(3) -0.013(2) 0.029(2) 0.020(2)
F28 0.294(3) 0.120(3) 0.312(3) 0.054(2) 0.233(2) -0.013(3)
C151 0.078(2) 0.104(4) 0.079(2) -0.013(2) 0.0481(18) -0.006(2)
C128 0.144(3) 0.136(5) 0.085(3) 0.025(3) 0.075(2) -0.009(4)
C17 0.093(3) 0.050(2) 0.127(3) -0.002(2) 0.062(2) 0.005(2)
C97 0.083(3) 0.104(4) 0.082(3) 0.003(3) 0.029(2) 0.010(3)
C108 0.083(3) 0.081(3) 0.113(3) 0.007(3) 0.049(2) 0.006(3)
C127 0.134(3) 0.086(3) 0.073(2) 0.001(2) 0.064(2) 0.015(3)
C25 0.101(2) 0.097(3) 0.072(2) -0.001(2) 0.0552(18) 0.022(3)
C32 0.071(2) 0.098(3) 0.069(2) -0.007(2) 0.030(2) -0.012(3)
F22 0.084(2) 0.293(6) 0.169(4) 0.010(4) 0.018(3) -0.023(3)
F29 0.269(2) 0.238(5) 0.270(3) 0.094(3) 0.2218(18) 0.017(3)
C66 0.107(3) 0.075(3) 0.126(3) 0.005(3) 0.075(2) -0.012(3)
F18 0.226(3) 0.287(5) 0.146(2) -0.086(3) 0.1415(17) -0.061(3)
C91 0.075(3) 0.062(3) 0.086(3) 0.004(2) 0.029(2) 0.003(2)
C82 0.096(3) 0.099(3) 0.062(2) -0.030(2) 0.0407(19) -0.019(3)
C3 0.096(2) 0.088(3) 0.112(3) -0.010(2) 0.0738(18) 0.005(3)
C93 0.110(3) 0.061(3) 0.093(3) 0.009(2) 0.057(2) -0.009(2)
C16 0.086(2) 0.055(2) 0.102(3) -0.009(2) 0.0582(19) -0.005(2)
C95 0.161(3) 0.095(4) 0.121(3) 0.036(3) 0.105(2) 0.027(3)
C126 0.092(3) 0.108(4) 0.082(3) 0.013(3) 0.026(3) -0.012(3)
C18 0.146(3) 0.069(3) 0.139(3) -0.017(2) 0.1151(19) -0.005(3)
C87 0.094(2) 0.077(3) 0.158(4) 0.051(3) 0.078(2) 0.020(3)
F30 0.315(3) 0.246(5) 0.181(2) 0.057(3) 0.181(2) -0.040(3)
C129 0.117(3) 0.119(4) 0.068(2) 0.006(3) 0.049(2) -0.024(3)
C134 0.121(3) 0.108(4) 0.082(3) -0.027(3) 0.042(2) 0.042(3)
C132 0.117(3) 0.072(3) 0.081(3) 0.012(2) 0.042(2) -0.001(3)
C51 0.080(2) 0.114(4) 0.087(3) 0.002(3) 0.046(2) -0.022(3)
C101 0.108(3) 0.172(5) 0.109(3) -0.072(3) 0.058(2) -0.003(4)
C54 0.070(3) 0.121(4) 0.088(4) 0.012(3) 0.008(3) -0.001(3)
C90 0.079(3) 0.125(5) 0.110(4) 0.004(3) 0.042(3) 0.010(3)
C106 0.081(3) 0.130(4) 0.092(3) -0.046(3) 0.028(3) -0.027(3)
C77 0.096(3) 0.068(3) 0.072(2) 0.017(2) 0.039(2) 0.011(3)
C107 0.091(3) 0.081(4) 0.163(4) -0.014(3) 0.073(3) -0.008(3)
C100 0.132(3) 0.131(5) 0.104(3) -0.039(3) 0.073(3) -0.012(4)
F36 0.124(2) 0.595(9) 0.0811(19) -0.137(3) 0.0463(18) -0.130(4)
C138 0.087(3) 0.116(4) 0.092(3) 0.006(3) 0.042(2) 0.006(3)
C139 0.102(3) 0.156(5) 0.142(4) 0.060(4) 0.072(3) 0.007(4)
C140 0.156(5) 0.151(6) 0.207(6) 0.066(5) 0.092(4) -0.010(5)
C141 0.128(4) 0.379(14) 0.250(7) 0.084(8) 0.117(4) -0.026(7)
C142 0.197(6) 0.185(9) 0.370(11) -0.014(8) 0.178(6) -0.051(6)
C143 0.228(4) 0.177(7) 0.288(5) -0.085(5) 0.218(3) -0.080(5)
C68 0.186(4) 0.113(4) 0.075(2) -0.002(3) 0.087(2) -0.003(4)
C12 0.119(4) 0.082(4) 0.155(5) -0.020(3) 0.062(3) 0.009(3)
C89 0.111(3) 0.086(3) 0.147(4) 0.045(3) 0.064(3) 0.033(3)
C125 0.091(3) 0.108(4) 0.096(3) 0.037(3) 0.038(2) -0.005(3)
F3 0.169(2) 0.339(6) 0.261(4) 0.014(4) 0.142(2) 0.113(3)
C67 0.167(3) 0.071(3) 0.122(3) 0.023(2) 0.109(2) 0.011(3)
C94 0.134(3) 0.081(3) 0.120(3) 0.019(3) 0.087(2) 0.006(3)
C133 0.176(4) 0.066(3) 0.080(3) 0.008(2) 0.072(3) 0.027(3)
C10 0.137(3) 0.066(3) 0.169(4) -0.016(3) 0.112(2) 0.004(3)
C53 0.065(3) 0.124(5) 0.103(4) -0.005(4) 0.009(3) -0.024(3)
F24 0.103(3) 0.437(9) 0.109(3) -0.028(5) -0.017(3) -0.028(5)
C31 0.060(3) 0.118(4) 0.133(4) 0.023(4) 0.031(3) 0.020(3)
C84 0.091(3) 0.172(6) 0.057(2) -0.032(3) 0.033(2) -0.042(4)
C5 0.088(2) 0.092(4) 0.127(3) 0.008(3) 0.069(2) 0.001(3)
C4 0.108(3) 0.094(4) 0.133(3) -0.011(3) 0.083(2) 0.014(3)
C102 0.125(3) 0.093(3) 0.158(4) -0.060(3) 0.089(3) -0.008(3)
C52 0.079(3) 0.158(5) 0.105(4) 0.003(4) 0.037(3) -0.043(3)
C96 0.134(4) 0.109(4) 0.072(3) 0.008(3) 0.055(2) 0.021(3)
C88 0.125(3) 0.075(3) 0.209(4) 0.060(3) 0.114(3) 0.030(3)
C42 0.177(4) 0.149(5) 0.084(2) -0.026(3) 0.094(2) -0.046(4)
C11 0.086(3) 0.053(3) 0.226(6) -0.020(3) 0.070(3) 0.007(3)
C49 0.088(3) 0.073(3) 0.108(4) -0.010(3) 0.007(3) 0.023(3)
C35 0.073(2) 0.183(6) 0.093(3) -0.005(3) 0.052(2) -0.030(3)
F7 0.572(3) 0.181(4) 0.500(3) 0.093(3) 0.496(2) 0.129(3)
C21 0.199(4) 0.166(7) 0.204(5) 0.028(5) 0.162(3) 0.026(5)
C63 0.119(3) 0.087(3) 0.071(2) 0.016(2) 0.050(2) 0.006(3)
F9 0.203(3) 0.384(6) 0.342(3) -0.215(3) 0.190(2) -0.035(4)
F1 0.215(3) 0.221(4) 0.592(5) -0.216(3) 0.257(3) -0.028(3)
C70 0.272(4) 0.145(6) 0.222(4) 0.070(4) 0.216(3) 0.044(5)
F2 0.320(2) 0.409(8) 0.330(3) 0.131(4) 0.2867(19) 0.194(4)
F23 0.100(3) 0.192(4) 0.296(7) 0.076(5) -0.031(4) 0.007(3)
C28 0.120(3) 0.165(6) 0.089(3) -0.027(3) 0.072(2) 0.000(4)
C56 0.072(4) 0.227(9) 0.146(6) 0.022(6) 0.007(4) -0.050(5)
C7 0.123(3) 0.190(7) 0.180(5) -0.022(5) 0.102(3) 0.030(5)
P6 0.115(2) 0.175(4) 0.121(2) -0.039(2) 0.0573(17) 0.010(2)
F5 0.207(3) 0.303(6) 0.414(6) 0.071(5) 0.207(3) 0.133(4)
F6 0.204(3) 0.245(6) 0.915(10) -0.208(6) 0.350(4) -0.058(4)
C161 0.1502(19) 0.165(3) 0.152(2) -0.002(2) 0.0651(17) 0.033(2)
C162 0.1502(19) 0.165(3) 0.152(2) -0.002(2) 0.0651(17) 0.033(2)
C163 0.1502(19) 0.165(3) 0.152(2) -0.002(2) 0.0651(17) 0.033(2)
C158 0.1502(19) 0.165(3) 0.152(2) -0.002(2) 0.0651(17) 0.033(2)
C159 0.1502(19) 0.165(3) 0.152(2) -0.002(2) 0.0651(17) 0.033(2)
C160 0.1502(19) 0.165(3) 0.152(2) -0.002(2) 0.0651(17) 0.033(2)
C155 0.1502(19) 0.165(3) 0.152(2) -0.002(2) 0.0651(17) 0.033(2)
C154 0.1502(19) 0.165(3) 0.152(2) -0.002(2) 0.0651(17) 0.033(2)
C153 0.1502(19) 0.165(3) 0.152(2) -0.002(2) 0.0651(17) 0.033(2)
C152 0.088(7) 0.278(15) 0.183(14) -0.081(12) -0.011(8) 0.106(8)
C157 0.1502(19) 0.165(3) 0.152(2) -0.002(2) 0.0651(17) 0.033(2)
C156 0.1502(19) 0.165(3) 0.152(2) -0.002(2) 0.0651(17) 0.033(2)
C174 0.1502(19) 0.165(3) 0.152(2) -0.002(2) 0.0651(17) 0.033(2)
C173 0.1502(19) 0.165(3) 0.152(2) -0.002(2) 0.0651(17) 0.033(2)
C172 0.1502(19) 0.165(3) 0.152(2) -0.002(2) 0.0651(17) 0.033(2)
C171 0.1502(19) 0.165(3) 0.152(2) -0.002(2) 0.0651(17) 0.033(2)
C170 0.1502(19) 0.165(3) 0.152(2) -0.002(2) 0.0651(17) 0.033(2)
C175 0.1502(19) 0.165(3) 0.152(2) -0.002(2) 0.0651(17) 0.033(2)
C165 0.1502(19) 0.165(3) 0.152(2) -0.002(2) 0.0651(17) 0.033(2)
C164 0.1502(19) 0.165(3) 0.152(2) -0.002(2) 0.0651(17) 0.033(2)
C169 0.1502(19) 0.165(3) 0.152(2) -0.002(2) 0.0651(17) 0.033(2)
C168 0.1502(19) 0.165(3) 0.152(2) -0.002(2) 0.0651(17) 0.033(2)
C167 0.071(3) 0.024(3) 0.078(4) -0.004(3) 0.049(3) -0.010(3)
C166 0.431(8) 0.279(7) 0.051(4) -0.108(4) 0.120(4) -0.340(5)
F4 0.306(3) 0.363(7) 0.306(5) 0.041(5) 0.210(3) 0.184(4)
O3 0.97(13) 0.79(7) 0.29(4) 0.35(4) -0.18(6) -0.48(8)
O4 1.53(11) 0.14(3) 0.41(3) -0.02(2) 0.60(4) 0.00(5)
O1 0.73(3) 0.41(2) 1.27(7) 0.55(3) 0.80(3) 0.48(2)
C117 0.172(5) 0.185(6) 0.060(3) -0.007(4) 0.021(4) -0.090(5)
C116 0.289(6) 0.280(8) 0.057(3) 0.006(4) 0.050(4) -0.179(6)
C115 0.242(7) 0.319(10) 0.079(4) 0.035(5) 0.052(4) -0.133(7)
C114 0.201(5) 0.190(6) 0.073(3) 0.002(4) 0.050(3) -0.100(5)
C113 0.129(4) 0.101(4) 0.054(2) 0.021(2) 0.021(3) -0.031(3)
C112 0.154(5) 0.094(3) 0.045(2) 0.010(2) 0.010(3) -0.047(3)
C14 0.150(5) 0.132(5) 0.314(10) -0.086(6) 0.089(6) 0.044(5)

loop_
_atom_type_symbol
_atom_type_description
_atom_type_scat_dispersion_real
_atom_type_scat_dispersion_imag
_atom_type_scat_source
C C 0.0033 0.0016 'International Tables Vol C Tables 4.2.6.8 and 6.1.1.4'
H H 0.0000 0.0000 'International Tables Vol C Tables 4.2.6.8 and 6.1.1.4'
F F 0.0171 0.0103 'International Tables Vol C Tables 4.2.6.8 and 6.1.1.4'
P P 0.1023 0.0942 'International Tables Vol C Tables 4.2.6.8 and 6.1.1.4'
S S 0.1246 0.1234 'International Tables Vol C Tables 4.2.6.8 and 6.1.1.4'
Ag Ag -0.8971 1.1015 'International Tables Vol C Tables 4.2.6.8 and 6.1.1.4'
Cl Cl 0.1484 0.1585 'International Tables Vol C Tables 4.2.6.8 and 6.1.1.4'
O O 0.0106 0.0060 'International Tables Vol C Tables 4.2.6.8 and 6.1.1.4'

loop_
_geom_angle_atom_site_label_1
_geom_angle_atom_site_label_2
_geom_angle_atom_site_label_3
_geom_angle
_geom_angle_site_symmetry_1
_geom_angle_site_symmetry_3
Ag3 Ag1 Ag3 56.32(3) . 2_655
Ag3 Ag1 Ag4 105.38(2) . 2_655
Ag3 Ag1 Ag4 59.289(15) 2_655 2_655
Ag3 Ag1 Ag4 59.289(15) . .
Ag3 Ag1 Ag4 105.38(2) 2_655 .
Ag4 Ag1 Ag4 164.00(2) 2_655 .
Ag3 Ag1 Ag2 57.056(14) . .
Ag3 Ag1 Ag2 105.37(2) 2_655 .
Ag4 Ag1 Ag2 114.30(3) 2_655 .
Ag4 Ag1 Ag2 62.90(3) . .
Ag3 Ag1 Ag2 105.37(2) . 2_655
Ag3 Ag1 Ag2 57.056(14) 2_655 2_655
Ag4 Ag1 Ag2 62.90(3) 2_655 2_655
Ag4 Ag1 Ag2 114.30(3) . 2_655
Ag2 Ag1 Ag2 161.81(2) . 2_655
Ag3 Ag1 Ag8 60.243(16) . .
Ag3 Ag1 Ag8 61.062(15) 2_655 .
Ag4 Ag1 Ag8 58.300(17) 2_655 .
Ag4 Ag1 Ag8 111.758(18) . .
Ag2 Ag1 Ag8 59.54(2) . .
Ag2 Ag1 Ag8 109.34(2) 2_655 .
Ag3 Ag1 Ag8 61.062(16) . 2_655
Ag3 Ag1 Ag8 60.243(16) 2_655 2_655
Ag4 Ag1 Ag8 111.758(18) 2_655 2_655
Ag4 Ag1 Ag8 58.300(17) . 2_655
Ag2 Ag1 Ag8 109.34(2) . 2_655
Ag2 Ag1 Ag8 59.54(2) 2_655 2_655
Ag8 Ag1 Ag8 112.45(2) . 2_655
Ag3 Ag1 Ag14 122.160(18) . 2_655
Ag3 Ag1 Ag14 148.102(13) 2_655 2_655
Ag4 Ag1 Ag14 95.506(19) 2_655 2_655
Ag4 Ag1 Ag14 97.02(2) . 2_655
Ag2 Ag1 Ag14 65.143(14) . 2_655
Ag2 Ag1 Ag14 131.913(15) 2_655 2_655
Ag8 Ag1 Ag14 89.781(19) . 2_655
Ag8 Ag1 Ag14 151.018(14) 2_655 2_655
Ag3 Ag1 Ag14 148.102(12) . .
Ag3 Ag1 Ag14 122.160(18) 2_655 .
Ag4 Ag1 Ag14 97.02(2) 2_655 .
Ag4 Ag1 Ag14 95.506(19) . .
Ag2 Ag1 Ag14 131.913(15) . .
Ag2 Ag1 Ag14 65.143(14) 2_655 .
Ag8 Ag1 Ag14 151.018(14) . .
Ag8 Ag1 Ag14 89.781(18) 2_655 .
Ag14 Ag1 Ag14 76.86(2) 2_655 .
Ag3 Ag1 Ag17 156.237(12) . 2_655
Ag3 Ag1 Ag17 114.03(3) 2_655 2_655
Ag4 Ag1 Ag17 56.613(18) 2_655 2_655
Ag4 Ag1 Ag17 139.386(17) . 2_655
Ag2 Ag1 Ag17 113.02(2) . 2_655
Ag2 Ag1 Ag17 81.14(3) 2_655 2_655
Ag8 Ag1 Ag17 95.995(17) . 2_655
Ag8 Ag1 Ag17 136.838(14) 2_655 2_655
Ag14 Ag1 Ag17 52.54(2) 2_655 2_655
Ag14 Ag1 Ag17 55.464(17) . 2_655
Ag3 Ag1 Ag17 114.03(3) . .
Ag3 Ag1 Ag17 156.237(11) 2_655 .
Ag4 Ag1 Ag17 139.386(17) 2_655 .
Ag4 Ag1 Ag17 56.613(18) . .
Ag2 Ag1 Ag17 81.14(3) . .
Ag2 Ag1 Ag17 113.02(2) 2_655 .
Ag8 Ag1 Ag17 136.838(14) . .
Ag8 Ag1 Ag17 95.995(17) 2_655 .
Ag14 Ag1 Ag17 55.464(17) 2_655 .
Ag14 Ag1 Ag17 52.54(2) . .
Ag17 Ag1 Ag17 82.82(3) 2_655 .
S6 Ag5 S12 113.39(4) 2_655 .
S6 Ag5 S10 118.07(4) 2_655 .
S12 Ag5 S10 104.54(3) . .
S6 Ag5 Ag3 92.31(3) 2_655 .
S12 Ag5 Ag3 114.85(3) . .
S10 Ag5 Ag3 113.98(3) . .
S6 Ag5 Ag8 112.96(4) 2_655 .
S12 Ag5 Ag8 133.54(2) . .
S10 Ag5 Ag8 54.35(3) . .
Ag3 Ag5 Ag8 60.045(17) . .
S6 Ag5 Ag6 102.14(3) 2_655 .
S12 Ag5 Ag6 57.57(3) . .
S10 Ag5 Ag6 139.72(3) . .
Ag3 Ag5 Ag6 58.949(17) . .
Ag8 Ag5 Ag6 109.069(19) . .
S6 Ag5 Ag2 55.29(3) 2_655 .
S12 Ag5 Ag2 161.59(3) . .
S10 Ag5 Ag2 93.87(3) . .
Ag3 Ag5 Ag2 56.031(11) . .
Ag8 Ag5 Ag2 59.055(19) . .
Ag6 Ag5 Ag2 107.997(19) . .
S6 Ag5 Ag7 149.67(3) 2_655 .
S12 Ag5 Ag7 76.23(3) . .
S10 Ag5 Ag7 84.51(4) . .
Ag3 Ag5 Ag7 58.578(16) . .
Ag8 Ag5 Ag7 62.12(2) . .
Ag6 Ag5 Ag7 57.29(2) . .
Ag2 Ag5 Ag7 106.595(15) . .
S6 Ag5 Ag10 129.16(3) 2_655 .
S12 Ag5 Ag10 52.85(3) . .
S10 Ag5 Ag10 52.18(3) . .
Ag3 Ag5 Ag10 138.51(2) . .
Ag8 Ag5 Ag10 98.23(3) . .
Ag6 Ag5 Ag10 104.22(2) . .
Ag2 Ag5 Ag10 145.230(15) . .
Ag7 Ag5 Ag10 80.21(2) . .
S11 Ag7 Ag3 131.68(3) . 2_655
S11 Ag7 Ag6 119.81(3) . .
Ag3 Ag7 Ag6 108.00(2) 2_655 .
S11 Ag7 Ag3 148.61(3) . .
Ag3 Ag7 Ag3 55.67(3) 2_655 .
Ag6 Ag7 Ag3 59.88(2) . .
S11 Ag7 Ag7 152.27(3) . 2_655
Ag3 Ag7 Ag7 60.318(16) 2_655 2_655
Ag6 Ag7 Ag7 61.058(19) . 2_655
Ag3 Ag7 Ag7 58.481(13) . 2_655
S11 Ag7 Ag6 102.69(3) . 2_655
Ag3 Ag7 Ag6 59.760(15) 2_655 2_655
Ag6 Ag7 Ag6 114.86(3) . 2_655
Ag3 Ag7 Ag6 104.92(3) . 2_655
Ag7 Ag7 Ag6 58.96(3) 2_655 2_655
S11 Ag7 Ag5 93.41(3) . .
Ag3 Ag7 Ag5 104.52(2) 2_655 .
Ag6 Ag7 Ag5 60.54(3) . .
Ag3 Ag7 Ag5 57.89(2) . .
Ag7 Ag7 Ag5 108.11(3) 2_655 .
Ag6 Ag7 Ag5 162.661(15) 2_655 .
S11 Ag7 Ag9 73.96(3) . .
Ag3 Ag7 Ag9 57.724(17) 2_655 .
Ag6 Ag7 Ag9 163.238(15) . .
Ag3 Ag7 Ag9 103.36(3) . .
Ag7 Ag7 Ag9 111.89(2) 2_655 .
Ag6 Ag7 Ag9 67.42(3) 2_655 .
Ag5 Ag7 Ag9 111.91(3) . .
S11 Ag7 Ag8 97.11(3) . .
Ag3 Ag7 Ag8 59.541(16) 2_655 .
Ag6 Ag7 Ag8 108.096(14) . .
Ag3 Ag7 Ag8 58.227(16) . .
Ag7 Ag7 Ag8 109.026(10) 2_655 .
Ag6 Ag7 Ag8 113.080(14) 2_655 .
Ag5 Ag7 Ag8 57.700(16) . .
Ag9 Ag7 Ag8 58.215(16) . .
S11 Ag7 Ag11 92.13(3) . .
Ag3 Ag7 Ag11 114.359(19) 2_655 .
Ag6 Ag7 Ag11 66.083(12) . .
Ag3 Ag7 Ag11 112.792(19) . .
Ag7 Ag7 Ag11 62.028(10) 2_655 .
Ag6 Ag7 Ag11 65.384(16) 2_655 .
Ag5 Ag7 Ag11 121.01(2) . .
Ag9 Ag7 Ag11 125.961(16) . .
Ag8 Ag7 Ag11 170.719(13) . .
S5 Ag4 S1 126.59(4) 2_655 .
S5 Ag4 Ag3 113.22(3) 2_655 .
S1 Ag4 Ag3 119.94(3) . .
S5 Ag4 Ag8 160.86(3) 2_655 2_655
S1 Ag4 Ag8 62.94(3) . 2_655
Ag3 Ag4 Ag8 62.06(2) . 2_655
S5 Ag4 Ag9 98.73(3) 2_655 2_655
S1 Ag4 Ag9 111.52(3) . 2_655
Ag3 Ag4 Ag9 59.544(17) . 2_655
Ag8 Ag4 Ag9 62.515(18) 2_655 2_655
S5 Ag4 Ag1 133.94(4) 2_655 .
S1 Ag4 Ag1 75.33(3) . .
Ag3 Ag4 Ag1 58.701(17) . .
Ag8 Ag4 Ag1 61.58(3) 2_655 .
Ag9 Ag4 Ag1 109.861(14) 2_655 .
S5 Ag4 Ag17 91.64(3) 2_655 .
S1 Ag4 Ag17 54.14(3) . .
Ag3 Ag4 Ag17 124.90(2) . .
Ag8 Ag4 Ag17 106.22(2) 2_655 .
Ag9 Ag4 Ag17 165.656(17) 2_655 .
Ag1 Ag4 Ag17 68.527(12) . .
S5 Ag4 Ag2 78.86(4) 2_655 .
S1 Ag4 Ag2 128.14(3) . .
Ag3 Ag4 Ag2 55.602(14) . .
Ag8 Ag4 Ag2 108.90(2) 2_655 .
Ag9 Ag4 Ag2 106.473(15) 2_655 .
Ag1 Ag4 Ag2 59.081(19) . .
Ag17 Ag4 Ag2 85.169(14) . .
S4 Ag2 S6 102.08(4) 2_655 2_655
S4 Ag2 Ag3 155.61(3) 2_655 .
S6 Ag2 Ag3 92.82(3) 2_655 .
S4 Ag2 Ag8 128.18(2) 2_655 .
S6 Ag2 Ag8 110.73(4) 2_655 .
Ag3 Ag2 Ag8 61.240(17) . .
S4 Ag2 Ag1 103.57(3) 2_655 .
S6 Ag2 Ag1 151.83(3) 2_655 .
Ag3 Ag2 Ag1 59.145(15) . .
Ag8 Ag2 Ag1 60.38(3) . .
S4 Ag2 Ag5 144.70(3) 2_655 .
S6 Ag2 Ag5 52.69(3) 2_655 .
Ag3 Ag2 Ag5 59.223(17) . .
Ag8 Ag2 Ag5 59.353(14) . .
Ag1 Ag2 Ag5 107.768(16) . .
S4 Ag2 Ag4 98.72(3) 2_655 .
S6 Ag2 Ag4 106.61(3) 2_655 .
Ag3 Ag2 Ag4 58.134(16) . .
Ag8 Ag2 Ag4 108.44(2) . .
Ag1 Ag2 Ag4 58.02(3) . .
Ag5 Ag2 Ag4 111.396(14) . .
S4 Ag2 Ag14 49.42(3) 2_655 2_655
S6 Ag2 Ag14 149.64(3) 2_655 2_655
Ag3 Ag2 Ag14 117.52(2) . 2_655
Ag8 Ag2 Ag14 86.51(3) . 2_655
Ag1 Ag2 Ag14 58.413(15) . 2_655
Ag5 Ag2 Ag14 143.524(19) . 2_655
Ag4 Ag2 Ag14 90.184(15) . 2_655
S9 Ag6 S7 106.35(4) 2_655 2_655
S9 Ag6 S12 98.97(4) 2_655 .
S7 Ag6 S12 115.44(4) 2_655 .
S9 Ag6 Ag3 142.08(3) 2_655 .
S7 Ag6 Ag3 82.13(3) 2_655 .
S12 Ag6 Ag3 110.70(3) . .
S9 Ag6 Ag7 106.76(2) 2_655 .
S7 Ag6 Ag7 141.94(3) 2_655 .
S12 Ag6 Ag7 77.04(3) . .
Ag3 Ag6 Ag7 60.150(12) . .
S9 Ag6 Ag7 84.13(3) 2_655 2_655
S7 Ag6 Ag7 105.78(4) 2_655 2_655
S12 Ag6 Ag7 135.57(3) . 2_655
Ag3 Ag6 Ag7 58.213(12) . 2_655
Ag7 Ag6 Ag7 59.98(3) . 2_655
S9 Ag6 Ag5 151.25(3) 2_655 .
S7 Ag6 Ag5 95.12(3) 2_655 .
S12 Ag6 Ag5 53.74(3) . .
Ag3 Ag6 Ag5 58.505(16) . .
Ag7 Ag6 Ag5 62.163(17) . .
Ag7 Ag6 Ag5 108.53(2) 2_655 .
S9 Ag6 Ag11 46.60(3) 2_655 .
S7 Ag6 Ag11 147.03(3) 2_655 .
S12 Ag6 Ag11 90.58(3) . .
Ag3 Ag6 Ag11 108.39(3) . .
Ag7 Ag6 Ag11 60.23(2) . .
Ag7 Ag6 Ag11 59.68(2) 2_655 .
Ag5 Ag6 Ag11 117.21(2) . .
S9 Ag6 Ag9 103.97(3) 2_655 2_655
S7 Ag6 Ag9 48.34(3) 2_655 2_655
S12 Ag6 Ag9 155.04(3) . 2_655
Ag3 Ag6 Ag9 53.966(15) . 2_655
Ag7 Ag6 Ag9 105.107(18) . 2_655
Ag7 Ag6 Ag9 57.70(2) 2_655 2_655
Ag5 Ag6 Ag9 104.57(2) . 2_655
Ag11 Ag6 Ag9 112.320(18) . 2_655
Ag3 Ag3 Ag2 115.686(17) 2_655 .
Ag3 Ag3 Ag1 61.838(13) 2_655 .
Ag2 Ag3 Ag1 63.80(2) . .
Ag3 Ag3 Ag7 63.196(15) 2_655 2_655
Ag2 Ag3 Ag7 178.807(13) . 2_655
Ag1 Ag3 Ag7 115.51(2) . 2_655
Ag3 Ag3 Ag9 115.09(3) 2_655 2_655
Ag2 Ag3 Ag9 116.29(2) . 2_655
Ag1 Ag3 Ag9 113.645(18) . 2_655
Ag7 Ag3 Ag9 64.83(3) 2_655 2_655
Ag3 Ag3 Ag4 112.04(2) 2_655 .
Ag2 Ag3 Ag4 66.26(2) . .
Ag1 Ag3 Ag4 62.01(2) . .
Ag7 Ag3 Ag4 114.40(2) 2_655 .
Ag9 Ag3 Ag4 60.719(17) 2_655 .
Ag3 Ag3 Ag5 113.69(2) 2_655 .
Ag2 Ag3 Ag5 64.746(16) . .
Ag1 Ag3 Ag5 115.857(15) . .
Ag7 Ag3 Ag5 115.149(18) 2_655 .
Ag9 Ag3 Ag5 122.02(3) 2_655 .
Ag4 Ag3 Ag5 123.28(2) . .
Ag3 Ag3 Ag6 112.761(12) 2_655 .
Ag2 Ag3 Ag6 118.55(2) . .
Ag1 Ag3 Ag6 173.771(12) . .
Ag7 Ag3 Ag6 62.027(19) 2_655 .
Ag9 Ag3 Ag6 71.013(16) 2_655 .
Ag4 Ag3 Ag6 124.13(2) . .
Ag5 Ag3 Ag6 62.546(13) . .
Ag3 Ag3 Ag7 61.14(2) 2_655 .
Ag2 Ag3 Ag7 118.02(2) . .
Ag1 Ag3 Ag7 113.81(3) . .
Ag7 Ag3 Ag7 61.20(2) 2_655 .
Ag9 Ag3 Ag7 118.892(19) 2_655 .
Ag4 Ag3 Ag7 172.786(13) . .
Ag5 Ag3 Ag7 63.53(2) . .
Ag6 Ag3 Ag7 59.97(2) . .
Ag3 Ag3 Ag8 63.56(3) 2_655 .
Ag2 Ag3 Ag8 62.35(2) . .
Ag1 Ag3 Ag8 62.204(15) . .
Ag7 Ag3 Ag8 116.50(3) 2_655 .
Ag9 Ag3 Ag8 175.848(14) 2_655 .
Ag4 Ag3 Ag8 115.746(19) . .
Ag5 Ag3 Ag8 61.42(2) . .
Ag6 Ag3 Ag8 113.133(18) . .
Ag7 Ag3 Ag8 64.300(19) . .
Ag3 Ag3 Ag8 62.19(2) 2_655 2_655
Ag2 Ag3 Ag8 115.510(18) . 2_655
Ag1 Ag3 Ag8 61.757(12) . 2_655
Ag7 Ag3 Ag8 64.497(16) 2_655 2_655
Ag9 Ag3 Ag8 61.96(3) 2_655 2_655
Ag4 Ag3 Ag8 59.34(2) . 2_655
Ag5 Ag3 Ag8 175.757(12) . 2_655
Ag6 Ag3 Ag8 119.403(15) . 2_655
Ag7 Ag3 Ag8 113.70(2) . 2_655
Ag8 Ag3 Ag8 114.67(3) . 2_655
S10 Ag8 Ag4 135.79(3) . 2_655
S10 Ag8 S1 104.41(4) . 2_655
Ag4 Ag8 S1 55.12(2) 2_655 2_655
S10 Ag8 Ag3 117.18(3) . .
Ag4 Ag8 Ag3 104.70(3) 2_655 .
S1 Ag8 Ag3 126.95(3) 2_655 .
S10 Ag8 Ag2 98.81(3) . .
Ag4 Ag8 Ag2 116.50(3) 2_655 .
S1 Ag8 Ag2 87.26(3) 2_655 .
Ag3 Ag8 Ag2 56.41(2) . .
S10 Ag8 Ag3 140.14(3) . 2_655
Ag4 Ag8 Ag3 58.600(17) 2_655 2_655
S1 Ag8 Ag3 109.64(3) 2_655 2_655
Ag3 Ag8 Ag3 54.25(3) . 2_655
Ag2 Ag8 Ag3 102.85(2) . 2_655
S10 Ag8 Ag5 59.09(3) . .
Ag4 Ag8 Ag5 162.036(17) 2_655 .
S1 Ag8 Ag5 138.68(2) 2_655 .
Ag3 Ag8 Ag5 58.53(2) . .
Ag2 Ag8 Ag5 61.59(3) . .
Ag3 Ag8 Ag5 103.67(2) 2_655 .
S10 Ag8 Ag1 158.22(2) . .
Ag4 Ag8 Ag1 60.12(2) 2_655 .
S1 Ag8 Ag1 71.44(3) 2_655 .
Ag3 Ag8 Ag1 57.552(16) . .
Ag2 Ag8 Ag1 60.081(17) . .
Ag3 Ag8 Ag1 57.180(17) 2_655 .
Ag5 Ag8 Ag1 109.31(2) . .
S10 Ag8 Ag9 95.87(3) . .
Ag4 Ag8 Ag9 58.84(2) 2_655 .
S1 Ag8 Ag9 102.51(3) 2_655 .
Ag3 Ag8 Ag9 104.30(3) . .
Ag2 Ag8 Ag9 159.770(18) . .
Ag3 Ag8 Ag9 57.287(17) 2_655 .
Ag5 Ag8 Ag9 116.00(3) . .
Ag1 Ag8 Ag9 105.908(19) . .
S10 Ag8 Ag7 85.87(3) . .
Ag4 Ag8 Ag7 106.544(15) 2_655 .
S1 Ag8 Ag7 161.14(2) 2_655 .
Ag3 Ag8 Ag7 57.473(11) . .
Ag2 Ag8 Ag7 107.041(16) . .
Ag3 Ag8 Ag7 55.962(10) 2_655 .
Ag5 Ag8 Ag7 60.183(15) . .
Ag1 Ag8 Ag7 104.615(18) . .
Ag9 Ag8 Ag7 60.160(17) . .
S9 Ag11 S9 170.82(5) . 2_655
S9 Ag11 Ag7 83.54(3) . .
S9 Ag11 Ag7 104.71(3) 2_655 .
S9 Ag11 Ag7 104.71(3) . 2_655
S9 Ag11 Ag7 83.54(3) 2_655 2_655
Ag7 Ag11 Ag7 55.943(19) . 2_655
S9 Ag11 Ag6 51.09(3) . 2_655
S9 Ag11 Ag6 137.21(3) 2_655 2_655
Ag7 Ag11 Ag6 54.932(15) . 2_655
Ag7 Ag11 Ag6 53.69(2) 2_655 2_655
S9 Ag11 Ag6 137.21(3) . .
S9 Ag11 Ag6 51.09(3) 2_655 .
Ag7 Ag11 Ag6 53.69(2) . .
Ag7 Ag11 Ag6 54.932(15) 2_655 .
Ag6 Ag11 Ag6 97.32(3) 2_655 .
S8 Ag9 S7 126.94(4) . .
S8 Ag9 Ag3 137.88(3) . 2_655
S7 Ag9 Ag3 84.89(4) . 2_655
S8 Ag9 Ag4 85.15(3) . 2_655
S7 Ag9 Ag4 100.66(3) . 2_655
Ag3 Ag9 Ag4 59.737(11) 2_655 2_655
S8 Ag9 Ag8 81.99(3) . .
S7 Ag9 Ag8 145.19(3) . .
Ag3 Ag9 Ag8 60.75(2) 2_655 .
Ag4 Ag9 Ag8 58.648(14) 2_655 .
S8 Ag9 Ag7 122.53(3) . .
S7 Ag9 Ag7 105.95(4) . .
Ag3 Ag9 Ag7 57.44(2) 2_655 .
Ag4 Ag9 Ag7 107.557(18) 2_655 .
Ag8 Ag9 Ag7 61.63(3) . .
S8 Ag9 Ag6 165.62(3) . 2_655
S7 Ag9 Ag6 51.33(3) . 2_655
Ag3 Ag9 Ag6 55.021(15) 2_655 2_655
Ag4 Ag9 Ag6 109.212(19) 2_655 2_655
Ag8 Ag9 Ag6 105.75(2) . 2_655
Ag7 Ag9 Ag6 54.877(16) . 2_655
S4 Ag14 S3 117.61(3) . .
S4 Ag14 S1 118.83(4) . .
S3 Ag14 S1 102.92(4) . .
S4 Ag14 Ag17 171.18(3) . .
S3 Ag14 Ag17 71.14(2) . .
S1 Ag14 Ag17 55.40(3) . .
S4 Ag14 Ag17 81.68(4) . 2_655
S3 Ag14 Ag17 96.62(3) . 2_655
S1 Ag14 Ag17 138.57(3) . 2_655
Ag17 Ag14 Ag17 98.91(3) . 2_655
S4 Ag14 Ag1 103.13(3) . .
S3 Ag14 Ag1 133.83(3) . .
S1 Ag14 Ag1 72.67(3) . .
Ag17 Ag14 Ag1 69.279(15) . .
Ag17 Ag14 Ag1 67.481(18) 2_655 .
S4 Ag14 Ag2 50.95(3) . 2_655
S3 Ag14 Ag2 168.55(3) . 2_655
S1 Ag14 Ag2 84.59(3) . 2_655
Ag17 Ag14 Ag2 120.286(18) . 2_655
Ag17 Ag14 Ag2 82.826(18) 2_655 2_655
Ag1 Ag14 Ag2 56.444(19) . 2_655
P2 Ag15 S4 126.73(5) . .
P2 Ag15 S5 108.42(4) . .
S4 Ag15 S5 95.14(4) . .
P2 Ag15 S2 128.87(4) . 2_655
S4 Ag15 S2 84.14(4) . 2_655
S5 Ag15 S2 107.53(4) . 2_655
P3 Ag16 S7 132.44(4) . .
P3 Ag16 S6 121.60(5) . .
S7 Ag16 S6 93.20(4) . .
P3 Ag16 S5 109.20(4) . .
S7 Ag16 S5 98.58(4) . .
S6 Ag16 S5 93.73(4) . .
P5 Ag10 S12 124.18(4) . .
P5 Ag10 S10 119.17(4) . .
S12 Ag10 S10 107.51(4) . .
P5 Ag10 S11 126.89(4) . .
S12 Ag10 S11 86.35(5) . .
S10 Ag10 S11 82.11(3) . .
P5 Ag10 Ag5 146.33(3) . .
S12 Ag10 Ag5 52.05(3) . .
S10 Ag10 Ag5 55.98(3) . .
S11 Ag10 Ag5 86.65(3) . .
P5 Ag10 Ag12 99.45(3) . .
S12 Ag10 Ag12 133.30(3) . .
S10 Ag10 Ag12 54.82(2) . .
S11 Ag10 Ag12 51.23(3) . .
Ag5 Ag10 Ag12 100.78(2) . .
P1 Ag13 S3 124.94(4) . .
P1 Ag13 S2 122.64(4) . .
S3 Ag13 S2 101.91(4) . .
P1 Ag13 S3 102.33(4) . 2_655
S3 Ag13 S3 87.40(5) . 2_655
S2 Ag13 S3 111.76(4) . 2_655
P1 Ag13 Ag13 96.32(3) . 2_655
S3 Ag13 Ag13 50.85(3) . 2_655
S2 Ag13 Ag13 140.85(3) . 2_655
S3 Ag13 Ag13 49.39(3) 2_655 2_655
P1 Ag13 Ag17 168.64(3) . .
S3 Ag13 Ag17 62.13(3) . .
S2 Ag13 Ag17 46.32(3) . .
S3 Ag13 Ag17 86.31(3) 2_655 .
Ag13 Ag13 Ag17 94.915(10) 2_655 .
P4 Ag12 S8 126.01(5) . .
P4 Ag12 S11 114.70(5) . .
S8 Ag12 S11 107.76(4) . .
P4 Ag12 S10 129.24(4) . .
S8 Ag12 S10 87.17(4) . .
S11 Ag12 S10 82.17(4) . .
P4 Ag12 Ag10 98.03(4) . .
S8 Ag12 Ag10 134.24(3) . .
S11 Ag12 Ag10 54.69(3) . .
S10 Ag12 Ag10 51.45(3) . .
S2 Ag17 S1 140.41(4) . .
S2 Ag17 Ag14 141.98(3) . .
S1 Ag17 Ag14 60.68(3) . .
S2 Ag17 Ag14 93.96(4) . 2_655
S1 Ag17 Ag14 125.23(3) . 2_655
Ag14 Ag17 Ag14 80.87(3) . 2_655
S2 Ag17 Ag4 119.51(3) . .
S1 Ag17 Ag4 56.65(3) . .
Ag14 Ag17 Ag4 98.508(15) . .
Ag14 Ag17 Ag4 96.898(15) 2_655 .
S2 Ag17 Ag1 145.56(3) . .
S1 Ag17 Ag1 69.42(3) . .
Ag14 Ag17 Ag1 58.18(2) . .
Ag14 Ag17 Ag1 57.055(15) 2_655 .
Ag4 Ag17 Ag1 54.86(2) . .
S2 Ag17 Ag13 50.53(3) . .
S1 Ag17 Ag13 137.63(3) . .
Ag14 Ag17 Ag13 92.142(15) . .
Ag14 Ag17 Ag13 75.287(14) 2_655 .
Ag4 Ag17 Ag13 165.685(16) . .
Ag1 Ag17 Ag13 125.586(19) . .
C64 S10 Ag8 122.32(15) . .
C64 S10 Ag10 112.95(15) . .
Ag8 S10 Ag10 123.77(5) . .
C64 S10 Ag12 101.58(13) . .
Ag8 S10 Ag12 103.06(4) . .
Ag10 S10 Ag12 73.73(3) . .
C64 S10 Ag5 128.84(12) . .
Ag8 S10 Ag5 66.56(4) . .
Ag10 S10 Ag5 71.84(3) . .
Ag12 S10 Ag5 126.77(4) . .
C1 S1 Ag17 106.50(14) . .
C1 S1 Ag4 127.15(12) . .
Ag17 S1 Ag4 69.21(3) . .
C1 S1 Ag14 115.61(13) . .
Ag17 S1 Ag14 63.91(4) . .
Ag4 S1 Ag14 108.96(5) . .
C1 S1 Ag8 133.84(15) . 2_655
Ag17 S1 Ag8 117.18(4) . 2_655
Ag4 S1 Ag8 61.94(3) . 2_655
Ag14 S1 Ag8 97.11(4) . 2_655
C43 S7 Ag9 108.83(16) . .
C43 S7 Ag16 115.94(13) . .
Ag9 S7 Ag16 115.08(4) . .
C43 S7 Ag6 105.50(13) . 2_655
Ag9 S7 Ag6 80.33(4) . 2_655
Ag16 S7 Ag6 125.46(5) . 2_655
C29 S5 Ag4 104.45(13) . 2_655
C29 S5 Ag15 100.61(14) . .
Ag4 S5 Ag15 112.54(4) 2_655 .
C29 S5 Ag16 114.40(13) . .
Ag4 S5 Ag16 111.08(4) 2_655 .
Ag15 S5 Ag16 113.09(4) . .
C71 S11 Ag7 123.99(15) . .
C71 S11 Ag12 118.47(15) . .
Ag7 S11 Ag12 117.30(4) . .
C71 S11 Ag10 101.01(13) . .
Ag7 S11 Ag10 98.35(4) . .
Ag12 S11 Ag10 74.09(4) . .
C22 S4 Ag14 102.77(12) . .
C22 S4 Ag2 117.75(14) . 2_655
Ag14 S4 Ag2 79.63(3) . 2_655
C22 S4 Ag15 118.30(12) . .
Ag14 S4 Ag15 126.84(6) . .
Ag2 S4 Ag15 106.28(4) 2_655 .
C36 S6 Ag5 109.82(14) . 2_655
C36 S6 Ag16 121.86(13) . .
Ag5 S6 Ag16 123.26(5) 2_655 .
C36 S6 Ag2 112.47(14) . 2_655
Ag5 S6 Ag2 72.02(4) 2_655 2_655
Ag16 S6 Ag2 105.26(5) . 2_655
C8 S2 Ag17 106.57(16) . .
C8 S2 Ag13 100.68(14) . .
Ag17 S2 Ag13 83.15(4) . .
C8 S2 Ag15 113.85(14) . 2_655
Ag17 S2 Ag15 94.32(4) . 2_655
Ag13 S2 Ag15 144.48(5) . 2_655
C104 P2 C98 103.0(2) . .
C104 P2 C110 103.8(2) . .
C98 P2 C110 104.3(2) . .
C104 P2 Ag15 118.38(16) . .
C98 P2 Ag15 112.84(12) . .
C110 P2 Ag15 113.04(14) . .
C78 S12 Ag5 108.47(14) . .
C78 S12 Ag10 113.04(16) . .
Ag5 S12 Ag10 75.10(3) . .
C78 S12 Ag6 107.77(15) . .
Ag5 S12 Ag6 68.69(3) . .
Ag10 S12 Ag6 131.95(4) . .
C57 S9 Ag11 111.89(13) . .
C57 S9 Ag6 101.46(14) . 2_655
Ag11 S9 Ag6 82.31(3) . 2_655
C15 S3 Ag13 116.39(14) . .
C15 S3 Ag14 120.11(15) . .
Ag13 S3 Ag14 119.19(5) . .
C15 S3 Ag13 114.75(14) . 2_655
Ag13 S3 Ag13 79.77(5) . 2_655
Ag14 S3 Ag13 95.49(4) . 2_655
C50 S8 Ag9 110.85(19) . .
C50 S8 Ag12 104.69(18) . .
Ag9 S8 Ag12 90.69(4) . .
C124 P5 C151 101.9(2) . .
C124 P5 C130 102.59(19) . .
C151 P5 C130 102.6(2) . .
C124 P5 Ag10 117.44(16) . .
C151 P5 Ag10 116.05(17) . .
C130 P5 Ag10 114.13(18) . .
C92 P1 C85 104.3(2) . .
C92 P1 C86 104.9(2) . .
C85 P1 C86 104.8(2) . .
C92 P1 Ag13 110.92(15) . .
C85 P1 Ag13 112.68(14) . .
C86 P1 Ag13 118.05(16) . .
C112 P3 C111 102.2(2) . .
C112 P3 C118 105.32(18) . .
C111 P3 C118 103.89(18) . .
C112 P3 Ag16 119.03(13) . .
C111 P3 Ag16 108.14(13) . .
C118 P3 Ag16 116.37(12) . .
C138 P4 C150 102.9(2) . .
C138 P4 C144 104.69(16) . .
C150 P4 C144 103.5(2) . .
C138 P4 Ag12 115.16(15) . .
C150 P4 Ag12 116.93(19) . .
C144 P4 Ag12 112.22(14) . .
C34 C29 C30 118.5(4) . .
C34 C29 S5 121.3(3) . .
C30 C29 S5 120.0(4) . .
C79 C78 C83 118.6(3) . .
C79 C78 S12 121.8(3) . .
C83 C78 S12 119.6(3) . .
C44 C43 C48 118.0(4) . .
C44 C43 S7 121.3(4) . .
C48 C43 S7 120.7(3) . .
C47 C48 C43 122.2(4) . .
C23 C22 C27 117.2(5) . .
C23 C22 S4 122.0(3) . .
C27 C22 S4 120.8(4) . .
C58 C57 C62 116.9(4) . .
C58 C57 S9 123.3(3) . .
C62 C57 S9 119.7(3) . .
C76 C71 C72 118.4(4) . .
C76 C71 S11 119.9(3) . .
C72 C71 S11 121.8(3) . .
C38 C37 C36 118.9(4) . .
C37 C38 C39 121.9(5) . .
C61 C60 C59 121.0(4) . .
C61 C60 C63 120.0(4) . .
C59 C60 C63 119.0(4) . .
C129 C124 C125 116.3(4) . .
C129 C124 P5 124.6(3) . .
C125 C124 P5 119.1(4) . .
C99 C98 C103 118.1(5) . .
C99 C98 P2 123.0(4) . .
C103 C98 P2 118.7(4) . .
C78 C83 C82 119.9(4) . .
C85 C85 P1 110.6(4) 2_655 .
C9 C8 C13 118.8(5) . .
C9 C8 S2 124.6(3) . .
C13 C8 S2 116.5(4) . .
C6 C1 C2 119.5(4) . .
C6 C1 S1 121.8(3) . .
C2 C1 S1 118.6(3) . .
C20 C15 C16 118.4(5) . .
C20 C15 S3 120.5(3) . .
C16 C15 S3 121.0(4) . .
C78 C79 C80 122.5(4) . .
C74 C73 C72 120.2(4) . .
C105 C104 C109 118.7(4) . .
C105 C104 P2 121.8(4) . .
C109 C104 P2 119.5(3) . .
C26 C27 C22 124.4(4) . .
C131 C130 C135 122.0(4) . .
C131 C130 P5 118.4(4) . .
C135 C130 P5 119.6(4) . .
C73 C72 C71 121.6(4) . .
C66 C65 C64 117.7(4) . .
C57 C62 C61 120.8(4) . .
C3 C2 C1 120.1(4) . .
C74 C75 C76 116.7(4) . .
C57 C58 C59 121.9(3) . .
C97 C92 C93 116.1(5) . .
C97 C92 P1 118.8(4) . .
C93 C92 P1 125.0(3) . .
C111 C110 P2 114.0(4) . .
C110 C111 P3 111.3(3) . .
C37 C36 C41 119.0(4) . .
C37 C36 S6 121.1(4) . .
C41 C36 S6 119.7(4) . .
C27 C26 C25 118.0(4) . .
C51 C50 C55 118.9(4) . .
C51 C50 S8 119.2(4) . .
C55 C50 S8 121.8(4) . .
C69 C64 C65 118.2(4) . .
C69 C64 S10 123.4(4) . .
C65 C64 S10 118.3(3) . .
C23 C24 C25 120.2(5) . .
C5 C6 C1 117.5(4) . .
C19 C20 C15 121.8(4) . .
C108 C109 C104 120.8(5) . .
C60 C61 C62 119.9(3) . .
C130 C131 C132 118.6(5) . .
C43 C44 C45 122.0(5) . .
C73 C74 C75 121.6(4) . .
C73 C74 C77 118.4(4) . .
C75 C74 C77 119.9(4) . .
C29 C30 C31 120.9(5) . .
C32 C33 C34 123.4(5) . .
C48 C47 C46 119.6(5) . .
C60 C59 C58 119.5(4) . .
C130 C135 C134 116.7(5) . .
C91 C86 C87 121.1(4) . .
C91 C86 P1 118.0(3) . .
C87 C86 P1 120.9(4) . .
C106 C105 C104 119.0(6) . .
C46 C45 C44 120.4(4) . .
C81 C80 C79 117.4(4) . .
C71 C76 C75 121.4(4) . .
C39 C40 C41 120.4(5) . .
C29 C34 C33 119.6(4) . .
C64 C69 C68 120.0(5) . .
C123 C118 C119 120.0 . .
C123 C118 P3 118.65(19) . .
C119 C118 P3 121.14(19) . .
C122 C123 C118 120.0 . .
C123 C122 C121 120.0 . .
C122 C121 C120 120.0 . .
C119 C120 C121 120.0 . .
C120 C119 C118 120.0 . .
C40 C41 C36 120.8(5) . .
C45 C46 C47 117.6(4) . .
C45 C46 C49 121.5(5) . .
C47 C46 C49 120.8(5) . .
C102 C103 C98 120.7(6) . .
C98 C99 C100 122.9(5) . .
C54 C55 C50 120.0(6) . .
C40 C39 C38 118.8(5) . .
C40 C39 C42 123.8(5) . .
C38 C39 C42 117.3(5) . .
C151 C150 P4 113.9(4) . .
C149 C144 C145 120.0 . .
C149 C144 P4 116.24(18) . .
C145 C144 P4 123.76(18) . .
C148 C149 C144 120.0 . .
C147 C148 C149 120.0 . .
C148 C147 C146 120.0 . .
C147 C146 C145 120.0 . .
C146 C145 C144 120.0 . .
C8 C9 C10 122.7(4) . .
C18 C19 C20 120.0(5) . .
C80 C81 C82 120.1(4) . .
C80 C81 C84 119.1(5) . .
C82 C81 C84 120.8(5) . .
C24 C23 C22 120.9(4) . .
C12 C13 C8 122.2(6) . .
C150 C151 P5 111.6(4) . .
C127 C128 C129 123.2(6) . .
C16 C17 C18 118.5(4) . .
C96 C97 C92 121.4(6) . .
C109 C108 C107 120.2(6) . .
C126 C127 C128 115.5(5) . .
C24 C25 C26 119.1(5) . .
C24 C25 C28 118.7(5) . .
C26 C25 C28 122.2(5) . .
C33 C32 C31 118.5(5) . .
C33 C32 C35 121.8(5) . .
C31 C32 C35 119.7(5) . .
C67 C66 C65 122.4(5) . .
C86 C91 C90 120.7(5) . .
C81 C82 C83 121.5(5) . .
C4 C3 C2 120.1(5) . .
C94 C93 C92 120.9(4) . .
C17 C16 C15 120.9(5) . .
C96 C95 C94 119.8(6) . .
C127 C126 C125 124.2(5) . .
C19 C18 C21 119.9(5) . .
C19 C18 C17 120.3(5) . .
C21 C18 C17 119.8(5) . .
C86 C87 C88 118.5(5) . .
C124 C129 C128 119.8(5) . .
C133 C134 C135 122.0(6) . .
C131 C132 C133 122.2(6) . .
C52 C51 C50 119.1(5) . .
C100 C101 C102 122.5(6) . .
C53 C54 C55 118.1(6) . .
C91 C90 C89 118.2(5) . .
C105 C106 C107 121.0(5) . .
F32 C77 F33 105.1(4) . .
F32 C77 F31 105.4(5) . .
F33 C77 F31 104.9(4) . .
F32 C77 C74 113.4(4) . .
F33 C77 C74 113.0(5) . .
F31 C77 C74 114.2(4) . .
C108 C107 C106 120.1(5) . .
C101 C100 C99 116.7(7) . .
C139 C138 C143 120.0 . .
C139 C138 P4 119.1(2) . .
C143 C138 P4 120.9(2) . .
C138 C139 C140 120.0 . .
C139 C140 C141 120.0 . .
C142 C141 C140 120.0 . .
C141 C142 C143 120.0 . .
C142 C143 C138 120.0 . .
C67 C68 C69 122.4(5) . .
C13 C12 C11 116.9(5) . .
C88 C89 C90 119.3(5) . .
C126 C125 C124 121.0(6) . .
C68 C67 C66 119.2(6) . .
C68 C67 C70 123.1(6) . .
C66 C67 C70 117.7(5) . .
C93 C94 C95 120.0(5) . .
C134 C133 C132 118.4(5) . .
C11 C10 C9 118.5(7) . .
C52 C53 C54 122.6(5) . .
C52 C53 C56 120.1(7) . .
C54 C53 C56 117.2(6) . .
C32 C31 C30 119.1(5) . .
F36 C84 F35 110.4(6) . .
F36 C84 F34 101.3(6) . .
F35 C84 F34 96.9(5) . .
F36 C84 C81 116.3(6) . .
F35 C84 C81 116.4(5) . .
F34 C84 C81 112.7(5) . .
C4 C5 C6 123.8(5) . .
C5 C4 C3 118.8(5) . .
C5 C4 C7 121.9(5) . .
C3 C4 C7 119.2(5) . .
C103 C102 C101 118.8(6) . .
C53 C52 C51 121.3(6) . .
C95 C96 C97 121.7(5) . .
C89 C88 C87 121.9(5) . .
F16 C42 F17 110.3(5) . .
F16 C42 F18 102.4(6) . .
F17 C42 F18 101.0(5) . .
F16 C42 C39 121.0(6) . .
F17 C42 C39 111.1(6) . .
F18 C42 C39 108.8(4) . .
C10 C11 C12 120.9(6) . .
C10 C11 C14 112.1(8) . .
C12 C11 C14 126.9(6) . .
F19 C49 F20 111.0(5) . .
F19 C49 F21 102.3(6) . .
F20 C49 F21 95.6(5) . .
F19 C49 C46 115.7(5) . .
F20 C49 C46 119.0(6) . .
F21 C49 C46 110.0(5) . .
F13 C35 F15 107.5(6) . .
F13 C35 F14 105.3(6) . .
F15 C35 F14 104.1(4) . .
F13 C35 C32 112.1(4) . .
F15 C35 C32 114.8(6) . .
F14 C35 C32 112.2(5) . .
F8 C21 F7 102.5(6) . .
F8 C21 F9 96.2(5) . .
F7 C21 F9 95.2(6) . .
F8 C21 C18 124.0(6) . .
F7 C21 C18 117.3(6) . .
F9 C21 C18 116.2(6) . .
F25 C63 F26 107.0(4) . .
F25 C63 F27 104.7(5) . .
F26 C63 F27 106.8(5) . .
F25 C63 C60 113.2(5) . .
F26 C63 C60 112.2(4) . .
F27 C63 C60 112.4(4) . .
F29 C70 F28 105.1(6) . .
F29 C70 F30 103.5(6) . .
F28 C70 F30 106.6(6) . .
F29 C70 C67 113.9(6) . .
F28 C70 C67 115.3(7) . .
F30 C70 C67 111.5(6) . .
F11 C28 F12 109.6(6) . .
F11 C28 F10 102.6(5) . .
F12 C28 F10 101.8(5) . .
F11 C28 C25 114.9(6) . .
F12 C28 C25 113.3(5) . .
F10 C28 C25 113.4(6) . .
F23 C56 F22 116.7(9) . .
F23 C56 F24 104.7(8) . .
F22 C56 F24 101.5(7) . .
F23 C56 C53 112.0(6) . .
F22 C56 C53 110.8(7) . .
F24 C56 C53 110.4(8) . .
F2 C7 F1 106.5(8) . .
F2 C7 F3 98.5(6) . .
F1 C7 F3 101.1(7) . .
F2 C7 C4 115.7(7) . .
F1 C7 C4 118.6(7) . .
F3 C7 C4 113.7(7) . .
C170 P6 C152 114.6(5) . .
C170 P6 C164 110.0(4) . .
C152 P6 C164 106.9(5) . .
C170 P6 C158 107.8(5) . .
C152 P6 C158 108.4(5) . .
C164 P6 C158 109.1(4) . .
C162 C161 C160 120.0 . .
C161 C162 C163 120.0 . .
C158 C163 C162 120.0 . .
C159 C158 C163 120.0 . .
C159 C158 P6 121.2(5) . .
C163 C158 P6 118.8(5) . .
C158 C159 C160 120.0 . .
C159 C160 C161 120.0 . .
C154 C155 C156 120.0 . .
C155 C154 C153 120.0 . .
C154 C153 C152 120.0 . .
C157 C152 C153 120.0 . .
C157 C152 P6 123.2(6) . .
C153 C152 P6 116.7(6) . .
C156 C157 C152 120.0 . .
C157 C156 C155 120.0 . .
C173 C174 C175 120.0 . .
C174 C173 C172 120.0 . .
C173 C172 C171 120.0 . .
C170 C171 C172 120.0 . .
C171 C170 C175 120.0 . .
C171 C170 P6 124.6(6) . .
C175 C170 P6 115.3(6) . .
C170 C175 C174 120.0 . .
C164 C165 C166 120.0 . .
C165 C164 C169 120.0 . .
C165 C164 P6 116.8(3) . .
C169 C164 P6 123.2(3) . .
C168 C169 C164 120.0 . .
C169 C168 C167 120.0 . .
C166 C167 C168 120.0 . .
C167 C166 C165 120.0 . .
C116 C117 C112 120.0 . .
C117 C116 C115 120.0 . .
C114 C115 C116 120.0 . .
C113 C114 C115 120.0 . .
C112 C113 C114 120.0 . .
C113 C112 C117 120.0 . .
C113 C112 P3 118.35(17) . .
C117 C112 P3 121.61(17) . .
F6 C14 F4 120.3(13) . .
F6 C14 F5 97.5(8) . .
F4 C14 F5 100.4(7) . .
F6 C14 C11 113.5(9) . .
F4 C14 C11 117.5(7) . .
F5 C14 C11 101.9(9) . .

loop_
_geom_bond_atom_site_label_1
_geom_bond_atom_site_label_2
_geom_bond_distance
_geom_bond_site_symmetry_2
Ag1 Ag3 2.8154(7) .
Ag1 Ag3 2.8154(7) 2_655
Ag1 Ag4 2.9095(12) 2_655
Ag1 Ag4 2.9095(12) .
Ag1 Ag2 2.9426(9) .
Ag1 Ag2 2.9426(9) 2_655
Ag1 Ag8 2.9513(6) .
Ag1 Ag8 2.9513(6) 2_655
Ag1 Ag14 3.0080(6) 2_655
Ag1 Ag14 3.0080(6) .
Ag1 Ag17 3.3111(8) 2_655
Ag1 Ag17 3.3111(8) .
Ag5 S6 2.5099(13) 2_655
Ag5 S12 2.5680(12) .
Ag5 S10 2.7451(13) .
Ag5 Ag3 2.8512(7) .
Ag5 Ag8 2.9357(10) .
Ag5 Ag6 2.9672(6) .
Ag5 Ag2 3.0014(7) .
Ag5 Ag7 3.0134(9) .
Ag5 Ag10 3.1471(7) .
Ag7 S11 2.5186(12) .
Ag7 Ag3 2.8185(6) 2_655
Ag7 Ag6 2.8674(13) .
Ag7 Ag3 2.8725(7) .
Ag7 Ag7 2.8974(9) 2_655
Ag7 Ag6 2.9285(9) 2_655
Ag7 Ag9 3.0265(11) .
Ag7 Ag8 3.0699(7) .
Ag7 Ag11 3.0887(7) .
Ag4 S5 2.4744(14) 2_655
Ag4 S1 2.6543(12) .
Ag4 Ag3 2.8328(6) .
Ag4 Ag8 2.8551(9) 2_655
Ag4 Ag9 2.8608(7) 2_655
Ag4 Ag17 2.9709(7) .
Ag4 Ag2 3.0534(8) .
Ag2 S4 2.5296(12) 2_655
Ag2 S6 2.5939(12) 2_655
Ag2 Ag3 2.7523(6) .
Ag2 Ag8 2.9266(12) .
Ag2 Ag14 3.2040(7) 2_655
Ag6 S9 2.5539(12) 2_655
Ag6 S7 2.6185(13) 2_655
Ag6 S12 2.6884(14) .
Ag6 Ag3 2.8647(6) .
Ag6 Ag7 2.9285(9) 2_655
Ag6 Ag11 3.2528(10) .
Ag6 Ag9 3.3060(7) 2_655
Ag3 Ag3 2.6576(13) 2_655
Ag3 Ag7 2.8185(6) 2_655
Ag3 Ag9 2.8273(7) 2_655
Ag3 Ag8 2.8964(7) .
Ag3 Ag8 2.9319(7) 2_655
Ag8 S10 2.6000(13) .
Ag8 Ag4 2.8551(9) 2_655
Ag8 S1 2.8813(11) 2_655
Ag8 Ag3 2.9319(7) 2_655
Ag8 Ag9 2.9658(11) .
Ag11 S9 2.3849(14) .
Ag11 S9 2.3849(14) 2_655
Ag11 Ag7 3.0887(7) 2_655
Ag11 Ag6 3.2528(10) 2_655
Ag9 S8 2.4582(14) .
Ag9 S7 2.5053(12) .
Ag9 Ag3 2.8273(7) 2_655
Ag9 Ag4 2.8608(7) 2_655
Ag9 Ag6 3.3060(7) 2_655
Ag14 S4 2.4740(14) .
Ag14 S3 2.5958(12) .
Ag14 S1 2.7281(13) .
Ag14 Ag17 2.8101(13) .
Ag14 Ag17 2.9527(8) 2_655
Ag14 Ag2 3.2040(7) 2_655
Ag15 P2 2.4143(14) .
Ag15 S4 2.5751(13) .
Ag15 S5 2.6372(12) .
Ag15 S2 2.6518(12) 2_655
Ag16 P3 2.4135(16) .
Ag16 S7 2.5780(12) .
Ag16 S6 2.5801(14) .
Ag16 S5 2.6620(12) .
Ag10 P5 2.3933(14) .
Ag10 S12 2.5958(13) .
Ag10 S10 2.6162(11) .
Ag10 S11 2.7247(13) .
Ag10 Ag12 3.2112(14) .
Ag13 P1 2.4046(13) .
Ag13 S3 2.5882(13) .
Ag13 S2 2.6235(13) .
Ag13 S3 2.6439(13) 2_655
Ag13 Ag13 3.3552(17) 2_655
Ag13 Ag17 3.3740(8) .
Ag12 P4 2.3927(16) .
Ag12 S8 2.5363(13) .
Ag12 S11 2.6034(12) .
Ag12 S10 2.7341(13) .
Ag17 S2 2.4576(12) .
Ag17 S1 2.5755(12) .
Ag17 Ag14 2.9527(8) 2_655
S10 C64 1.747(5) .
S1 C1 1.782(5) .
S1 Ag8 2.8813(11) 2_655
S7 C43 1.772(4) .
S7 Ag6 2.6185(13) 2_655
S5 C29 1.766(5) .
S5 Ag4 2.4744(14) 2_655
S11 C71 1.763(4) .
S4 C22 1.762(5) .
S4 Ag2 2.5296(12) 2_655
S6 C36 1.767(5) .
S6 Ag5 2.5099(13) 2_655
S6 Ag2 2.5938(12) 2_655
S2 C8 1.782(5) .
S2 Ag15 2.6518(12) 2_655
P2 C104 1.792(4) .
P2 C98 1.813(5) .
P2 C110 1.830(5) .
S12 C78 1.773(3) .
S9 C57 1.748(4) .
S9 Ag6 2.5539(12) 2_655
S3 C15 1.775(5) .
S3 Ag13 2.6439(13) 2_655
S8 C50 1.774(4) .
P5 C124 1.812(4) .
P5 C151 1.838(5) .
P5 C130 1.855(5) .
P1 C92 1.802(6) .
P1 C85 1.821(4) .
P1 C86 1.827(5) .
P3 C112 1.796(4) .
P3 C111 1.820(4) .
P3 C118 1.851(4) .
P4 C138 1.769(4) .
P4 C150 1.802(5) .
P4 C144 1.825(3) .
F33 C77 1.332(6) .
F25 C63 1.314(6) .
F31 C77 1.339(5) .
C29 C34 1.349(6) .
C29 C30 1.396(6) .
C78 C79 1.360(6) .
C78 C83 1.371(6) .
C43 C44 1.366(5) .
C43 C48 1.372(6) .
F26 C63 1.328(5) .
C48 C47 1.347(6) .
F32 C77 1.315(6) .
F27 C63 1.330(7) .
C22 C23 1.376(6) .
C22 C27 1.390(6) .
C57 C58 1.378(6) .
C57 C62 1.395(5) .
C71 C76 1.374(5) .
C71 C72 1.386(5) .
C37 C38 1.369(7) .
C37 C36 1.377(6) .
F16 C42 1.217(8) .
C38 C39 1.379(8) .
C60 C61 1.342(6) .
C60 C59 1.363(5) .
C60 C63 1.511(7) .
C124 C129 1.362(7) .
C124 C125 1.380(6) .
C98 C99 1.351(7) .
C98 C103 1.386(7) .
C83 C82 1.374(5) .
C85 C85 1.573(9) 2_655
C8 C9 1.328(7) .
C8 C13 1.421(6) .
C1 C6 1.380(5) .
C1 C2 1.387(6) .
C15 C20 1.376(6) .
C15 C16 1.397(6) .
C79 C80 1.413(5) .
C73 C74 1.349(6) .
C73 C72 1.362(6) .
C104 C105 1.412(6) .
C104 C109 1.412(7) .
C27 C26 1.303(7) .
C130 C131 1.362(7) .
C130 C135 1.371(7) .
C65 C66 1.393(8) .
C65 C64 1.440(6) .
C62 C61 1.400(6) .
C2 C3 1.367(7) .
F35 C84 1.288(8) .
C75 C74 1.408(6) .
C75 C76 1.418(6) .
C58 C59 1.385(6) .
C92 C97 1.417(6) .
C92 C93 1.438(7) .
C110 C111 1.534(7) .
F34 C84 1.313(8) .
C36 C41 1.388(7) .
C26 C25 1.422(7) .
C50 C51 1.398(8) .
C50 C55 1.412(7) .
C64 C69 1.373(6) .
F12 C28 1.303(6) .
C24 C23 1.353(7) .
C24 C25 1.387(7) .
C6 C5 1.358(7) .
C20 C19 1.355(8) .
C109 C108 1.358(7) .
C131 C132 1.363(7) .
F8 C21 1.287(8) .
C44 C45 1.373(7) .
C74 C77 1.483(6) .
F10 C28 1.324(8) .
F14 C35 1.333(8) .
C30 C31 1.408(8) .
C33 C32 1.339(6) .
C33 C34 1.389(7) .
C47 C46 1.442(6) .
F17 C42 1.286(7) .
C135 C134 1.426(7) .
C86 C91 1.371(7) .
C86 C87 1.388(7) .
C105 C106 1.367(8) .
C45 C46 1.368(8) .
F19 C49 1.210(7) .
C80 C81 1.369(7) .
F20 C49 1.250(7) .
C40 C39 1.356(7) .
C40 C41 1.369(8) .
F13 C35 1.306(7) .
F15 C35 1.319(7) .
C69 C68 1.406(8) .
C118 C123 1.3900 .
C118 C119 1.3900 .
C123 C122 1.3900 .
C122 C121 1.3900 .
C121 C120 1.3900 .
C120 C119 1.3900 .
C46 C49 1.447(7) .
C103 C102 1.371(8) .
C99 C100 1.405(9) .
C55 C54 1.400(7) .
C39 C42 1.510(8) .
C150 C151 1.562(6) .
C144 C149 1.3900 .
C144 C145 1.3900 .
C149 C148 1.3900 .
C148 C147 1.3900 .
C147 C146 1.3900 .
C146 C145 1.3900 .
C9 C10 1.384(7) .
C19 C18 1.348(6) .
C81 C82 1.370(6) .
C81 C84 1.471(6) .
F21 C49 1.378(9) .
F11 C28 1.270(8) .
C13 C12 1.341(8) .
F28 C70 1.291(9) .
C128 C127 1.368(7) .
C128 C129 1.371(7) .
C17 C16 1.354(8) .
C17 C18 1.431(8) .
C97 C96 1.372(9) .
C108 C107 1.368(8) .
C127 C126 1.303(8) .
C25 C28 1.473(9) .
C32 C31 1.376(8) .
C32 C35 1.482(8) .
F22 C56 1.281(11) .
F29 C70 1.266(8) .
C66 C67 1.370(8) .
F18 C42 1.379(7) .
C91 C90 1.399(7) .
C3 C4 1.356(6) .
C93 C94 1.356(8) .
C95 C96 1.328(8) .
C95 C94 1.428(7) .
C126 C125 1.352(7) .
C18 C21 1.371(9) .
C87 C88 1.396(7) .
F30 C70 1.319(8) .
C134 C133 1.332(9) .
C132 C133 1.377(9) .
C51 C52 1.359(6) .
C101 C100 1.346(9) .
C101 C102 1.381(10) .
C54 C53 1.354(9) .
C90 C89 1.436(8) .
C106 C107 1.395(10) .
F36 C84 1.192(7) .
C138 C139 1.3900 .
C138 C143 1.3900 .
C139 C140 1.3900 .
C140 C141 1.3900 .
C141 C142 1.3900 .
C142 C143 1.3900 .
C68 C67 1.315(7) .
C12 C11 1.453(12) .
C89 C88 1.358(8) .
F3 C7 1.287(7) .
C67 C70 1.472(10) .
C10 C11 1.368(8) .
C53 C52 1.351(9) .
C53 C56 1.598(8) .
F24 C56 1.297(11) .
C5 C4 1.345(8) .
C4 C7 1.459(10) .
C11 C14 1.542(13) .
F7 C21 1.290(9) .
C21 F9 1.360(7) .
F1 C7 1.233(10) .
F2 C7 1.209(11) .
F23 C56 1.259(11) .
P6 C170 1.697(11) .
P6 C152 1.784(9) .
P6 C164 1.837(5) .
P6 C158 1.873(7) .
F5 C14 1.379(12) .
F6 C14 1.172(10) .
C161 C162 1.3900 .
C161 C160 1.3900 .
C162 C163 1.3900 .
C163 C158 1.3900 .
C158 C159 1.3900 .
C159 C160 1.3900 .
C155 C154 1.3900 .
C155 C156 1.3900 .
C154 C153 1.3900 .
C153 C152 1.3900 .
C152 C157 1.3900 .
C157 C156 1.3900 .
C174 C173 1.3900 .
C174 C175 1.3900 .
C173 C172 1.3900 .
C172 C171 1.3900 .
C171 C170 1.3900 .
C170 C175 1.3900 .
C165 C164 1.3900 .
C165 C166 1.3900 .
C164 C169 1.3900 .
C169 C168 1.3900 .
C168 C167 1.3900 .
C167 C166 1.3900 .
F4 C14 1.175(13) .
C117 C116 1.3900 .
C117 C112 1.3900 .
C116 C115 1.3900 .
C115 C114 1.3900 .
C114 C113 1.3900 .
C113 C112 1.3900 .
